data_7249447
loop_
_publ_author_name
'Sendh, Jagajiban'
'Baruah, Jubaraj B.'

_publ_section_title
;
 Sequential effects of two cations on the fluorescence emission of a
 coordination polymer with Zn<sub>4</sub>O core in node.
;
_journal_issue 43
_journal_name_full 'RSC advances'
_journal_page_first 31598
_journal_page_last 31606
_journal_paper_doi 10.1039/d4ra06309k
_journal_volume 14
_journal_year 2024
_chemical_formula_moiety 'C66 H41 N5 O21 Zn4, 0.3[C3H7NO]'
_chemical_formula_sum 'C66.9 H43.1 N5.3 O21.3 Zn4'
_chemical_formula_weight 1523.44
_space_group_crystal_system triclinic
_space_group_IT_number 2
_space_group_name_Hall '-P 1'
_space_group_name_H-M_alt 'P -1'
_atom_sites_solution_hydrogens geom
_audit_creation_date 2024-08-04
_audit_creation_method
;
Olex2 1.5
(compiled 2024.02.16 svn.r378c4104 for OlexSys, GUI svn.r6928)
;
_audit_update_record
;
2024-08-13 deposited with the CCDC.	2024-09-27 downloaded from the CCDC.
;
_cell_angle_alpha 106.864(2)
_cell_angle_beta 102.927(2)
_cell_angle_gamma 102.216(2)
_cell_formula_units_Z 2
_cell_length_a 10.3826(6)
_cell_length_b 16.2352(10)
_cell_length_c 21.2335(14)
_cell_measurement_reflns_used 9968
_cell_measurement_temperature 301(2)
_cell_measurement_theta_max 24.84
_cell_measurement_theta_min 2.32
_cell_volume 3188.4(3)
_computing_molecular_graphics 'Olex2 1.5 (Dolomanov et al., 2009)'
_computing_publication_material 'Olex2 1.5 (Dolomanov et al., 2009)'
_computing_structure_refinement 'SHELXL 2019/3 (Sheldrick, 2015)'
_computing_structure_solution 'olex2.solve 1.5-alpha (Bourhis et al., 2015)'
_diffrn_ambient_temperature 301.00
_diffrn_measured_fraction_theta_full 0.998
_diffrn_measured_fraction_theta_max 0.998
_diffrn_measurement_device_type 'SuperNova, Single source at offset/far, Eos'
_diffrn_radiation_type MoK\a
_diffrn_radiation_wavelength 0.71073
_diffrn_reflns_av_R_equivalents 0.0380
_diffrn_reflns_av_unetI/netI 0.0290
_diffrn_reflns_Laue_measured_fraction_full 0.998
_diffrn_reflns_Laue_measured_fraction_max 0.998
_diffrn_reflns_limit_h_max 12
_diffrn_reflns_limit_h_min -12
_diffrn_reflns_limit_k_max 19
_diffrn_reflns_limit_k_min -19
_diffrn_reflns_limit_l_max 25
_diffrn_reflns_limit_l_min -25
_diffrn_reflns_number 76479
_diffrn_reflns_point_group_measured_fraction_full 0.998
_diffrn_reflns_point_group_measured_fraction_max 0.998
_diffrn_reflns_theta_full 25.000
_diffrn_reflns_theta_max 25.000
_diffrn_reflns_theta_min 1.372
_exptl_absorpt_coefficient_mu 1.570
_exptl_crystal_colour colourless
_exptl_crystal_density_diffrn 1.587
_exptl_crystal_description needle
_exptl_crystal_F_000 1544
_exptl_crystal_size_max 0.30
_exptl_crystal_size_mid 0.20
_exptl_crystal_size_min 0.18
_refine_diff_density_max 1.375
_refine_diff_density_min -0.626
_refine_diff_density_rms 0.088
_refine_ls_extinction_method none
_refine_ls_goodness_of_fit_ref 1.098
_refine_ls_hydrogen_treatment constr
_refine_ls_matrix_type full
_refine_ls_number_parameters 1077
_refine_ls_number_reflns 11225
_refine_ls_number_restraints 1329
_refine_ls_restrained_S_all 1.052
_refine_ls_R_factor_all 0.0704
_refine_ls_R_factor_gt 0.0479
_refine_ls_shift/su_max 0.001
_refine_ls_shift/su_mean 0.000
_refine_ls_structure_factor_coef Fsqd
_refine_ls_weighting_details 'w=1/[\s^2^(Fo^2^)+(0.0785P)^2^+5.8219P] where P=(Fo^2^+2Fc^2^)/3'
_refine_ls_weighting_scheme calc
_refine_ls_wR_factor_gt 0.1309
_refine_ls_wR_factor_ref 0.1583
_reflns_Friedel_coverage 0.000
_reflns_number_gt 8566
_reflns_number_total 11225
_reflns_threshold_expression 'I > 2\s(I)'
_cod_data_source_file d4ra06309k2.cif
_cod_data_source_block Zn4MOF
_cod_original_formula_sum 'C66.90 H43.10 N5.30 O21.30 Zn4'
_cod_database_code 7249447
_shelx_shelxl_version_number 2019/3
_shelx_space_group_comment
;
The symmetry employed for this shelxl refinement is uniquely defined
by the following loop, which should always be used as a source of
symmetry information in preference to the above space-group names.
They are only intended as comments.
;
_olex2_refinement_description
;
1. Fixed Uiso
 At 1.2 times of:
  All C(H) groups
 At 1.5 times of:
  All C(H,H,H) groups
2. Restrained distances
 C1A-O1A
 1.22 with sigma of 0.02
 C1A-N5
 1.36 with sigma of 0.02
 N5-C1B
 1.45 with sigma of 0.02
 N5-C1C
 1.46 with sigma of 0.02
 C1A-C1B
 2.46 with sigma of 0.04
 C1A-C1C
 2.45 with sigma of 0.04
 Zn2-O1A \\sim Zn2-O1B
 with sigma of 0.02
 Zn2-C1A \\sim Zn2-C1E
 with sigma of 0.04
 N5-C1B \\sim N5-C1C
 with sigma of 0.02
 C1A-O1A \\sim C1E-O1B
 with sigma of 0.02
 C1A-N5 \\sim C1E-N5A
 with sigma of 0.02
 N5-C1B \\sim N5A-C40
 with sigma of 0.02
 N5-C1C \\sim N5A-C1D
 with sigma of 0.02
 C1A-C1B \\sim C1E-C40
 with sigma of 0.04
 C1A-C1C \\sim C1E-C1D
 with sigma of 0.04
 O1A-N5 \\sim O1B-N5A
 with sigma of 0.04
 C1B-C1C \\sim C40-C1D
 with sigma of 0.04
 C43-C44 \\sim C43-C44A
 with sigma of 0.02
 C53-C52 \\sim C53-C52A
 with sigma of 0.02
 C52-C54 \\sim C52A-C54A
 with sigma of 0.02
 C52-C51 \\sim C52A-C51A
 with sigma of 0.02
 C44-C54 \\sim C44A-C54A
 with sigma of 0.02
 C44-C45 \\sim C44A-C45A
 with sigma of 0.02
 C54-C48 \\sim C54A-C48A
 with sigma of 0.02
 C45-C46 \\sim C45A-C46A
 with sigma of 0.02
 C51-C50 \\sim C51A-C50A
 with sigma of 0.02
 C48-C42 \\sim C48A-C42A
 with sigma of 0.02
 C48-C41 \\sim C48A-C41A
 with sigma of 0.02
 C50-C42 \\sim C50A-C42A
 with sigma of 0.02
 C46-C41 \\sim C46A-C41A
 with sigma of 0.02
 C43-C54 \\sim C43-C54A
 with sigma of 0.04
 C43-C45 \\sim C43-C45A
 with sigma of 0.04
 C53-C54 \\sim C53-C54A
 with sigma of 0.04
 C53-C51 \\sim C53-C51A
 with sigma of 0.04
 C52-C44 \\sim C52A-C44A
 with sigma of 0.04
 C52-C48 \\sim C52A-C48A
 with sigma of 0.04
 C52-C50 \\sim C52A-C50A
 with sigma of 0.04
 C44-C48 \\sim C44A-C48A
 with sigma of 0.04
 C44-C46 \\sim C44A-C46A
 with sigma of 0.04
 C54-C45 \\sim C54A-C45A
 with sigma of 0.04
 C54-C51 \\sim C54A-C51A
 with sigma of 0.04
 C54-C42 \\sim C54A-C42A
 with sigma of 0.04
 C54-C41 \\sim C54A-C41A
 with sigma of 0.04
 C45-C41 \\sim C45A-C41A
 with sigma of 0.04
 C51-C42 \\sim C51A-C42A
 with sigma of 0.04
 C48-C50 \\sim C48A-C50A
 with sigma of 0.04
 C48-C46 \\sim C48A-C46A
 with sigma of 0.04
 C42-C41 \\sim C42A-C41A
 with sigma of 0.04
 C2-C1 \\sim C2A-C1
 with sigma of 0.02
 C2-C3 \\sim C2A-C3A
 with sigma of 0.02
 C2-C12 \\sim C2A-C12A
 with sigma of 0.02
 C3-C4 \\sim C3A-C4A
 with sigma of 0.02
 C11-C10 \\sim C11-C10A
 with sigma of 0.02
 C12-C10 \\sim C12A-C10A
 with sigma of 0.02
 C12-C6 \\sim C12A-C6A
 with sigma of 0.02
 C4-C5 \\sim C4A-C5A
 with sigma of 0.02
 C10-C9 \\sim C10A-C9A
 with sigma of 0.02
 C5-C6 \\sim C5A-C6A
 with sigma of 0.02
 C6-C7 \\sim C6A-C7A
 with sigma of 0.02
 C9-C8 \\sim C9A-C8A
 with sigma of 0.02
 C7-C8 \\sim C7A-C8A
 with sigma of 0.02
 C2-C4 \\sim C2A-C4A
 with sigma of 0.04
 C2-C10 \\sim C2A-C10A
 with sigma of 0.04
 C2-C6 \\sim C2A-C6A
 with sigma of 0.04
 C1-C3 \\sim C1-C3A
 with sigma of 0.04
 C1-C12 \\sim C1-C12A
 with sigma of 0.04
 C3-C12 \\sim C3A-C12A
 with sigma of 0.04
 C3-C5 \\sim C3A-C5A
 with sigma of 0.04
 C11-C12 \\sim C11-C12A
 with sigma of 0.04
 C11-C9 \\sim C11-C9A
 with sigma of 0.04
 C12-C5 \\sim C12A-C5A
 with sigma of 0.04
 C12-C9 \\sim C12A-C9A
 with sigma of 0.04
 C12-C7 \\sim C12A-C7A
 with sigma of 0.04
 C4-C6 \\sim C4A-C6A
 with sigma of 0.04
 C10-C6 \\sim C10A-C6A
 with sigma of 0.04
 C10-C8 \\sim C10A-C8A
 with sigma of 0.04
 C5-C7 \\sim C5A-C7A
 with sigma of 0.04
 C6-C8 \\sim C6A-C8A
 with sigma of 0.04
 C9-C7 \\sim C9A-C7A
 with sigma of 0.04
3. Restrained planarity
 C1A, O1A, N5, C1B, C1C
 with sigma of 0.1
4. Uiso/Uaniso restraints and constraints
C1A \\sim O1A \\sim N5 \\sim C1B \\sim C1C: within 2A with sigma of 0.04 and
sigma for terminal atoms of 0.08 within 2A
C1A \\sim O1A \\sim N5 \\sim C1B \\sim C1C \\sim C40 \\sim N5A \\sim C1D \\sim
C1E \\sim O1B: within 2A with sigma of 0.04 and sigma for terminal atoms of
0.08 within 2A
C52 \\sim C44 \\sim C54 \\sim C45 \\sim C51 \\sim C48 \\sim C50 \\sim C46 \\sim
C42 \\sim C41 \\sim C46A \\sim C45A \\sim C44A \\sim C54A \\sim C52A \\sim C51A
\\sim C50A \\sim C42A \\sim C48A \\sim C41A: within 2A with sigma of 0.04 and
sigma for terminal atoms of 0.08 within 2A
C2 \\sim C3 \\sim C12 \\sim C4 \\sim C10 \\sim C5 \\sim C6 \\sim C9 \\sim C7
\\sim C8: within 2A with sigma of 0.04 and sigma for terminal atoms of 0.08
within 2A
N1 \\sim O2 \\sim C2 \\sim C1 \\sim C3 \\sim C11 \\sim C12 \\sim C4 \\sim C10
\\sim C5 \\sim C6 \\sim C9 \\sim C7 \\sim C8 \\sim C2A \\sim C3A \\sim C4A
\\sim C5A \\sim C6A \\sim C12A \\sim C10A \\sim C9A \\sim C8A \\sim C7A \\sim
O1: within 2A with sigma of 0.04 and sigma for terminal atoms of 0.08 within 2A
Uanis(C1A) \\sim Ueq, Uanis(O1A) \\sim Ueq, Uanis(N5) \\sim Ueq, Uanis(C1B)
\\sim Ueq, Uanis(C1C) \\sim Ueq, Uanis(C40) \\sim Ueq, Uanis(N5A) \\sim Ueq,
Uanis(C1D) \\sim Ueq, Uanis(C1E) \\sim Ueq, Uanis(O1B) \\sim Ueq: with sigma of
0.1 and sigma for terminal atoms of 0.2
Uanis(C1C) = Uanis(C1D)
Uanis(C40) = Uanis(C1B)
Uanis(O1B) = Uanis(O1A)
5. Rigid body (RIGU) restrains
 C1A, O1A, N5, C1B, C1C
 with sigma for 1-2 distances of 0.004 and sigma for 1-3 distances of 0.004
 C1A, O1A, N5, C1B, C1C, C40, N5A, C1D, C1E, O1B
 with sigma for 1-2 distances of 0.004 and sigma for 1-3 distances of 0.004
 C53, C52, C44, C54, C45, C51, C48, C50, C46, C42, C41, C46A, C45A, C44A, C54A,
  C52A, C51A, C50A, C42A, C48A, C41A
 with sigma for 1-2 distances of 0.004 and sigma for 1-3 distances of 0.004
 C2, C3, C12, C4, C10, C5, C6, C9, C7, C8
 with sigma for 1-2 distances of 0.004 and sigma for 1-3 distances of 0.004
 C2, C3, C11, C12, C4, C10, C5, C6, C9, C7, C8, C2A, C3A, C4A, C5A, C6A, C12A,
 C10A, C9A, C8A, C7A, O2, C1, O1, N1
 with sigma for 1-2 distances of 0.004 and sigma for 1-3 distances of 0.004
6. Others
 Sof(C40)=Sof(H40A)=Sof(H40B)=Sof(H40C)=Sof(N5A)=Sof(C1D)=Sof(H1DA)=Sof(H1DB)=
 Sof(H1DC)=Sof(C1E)=Sof(H1E)=Sof(O1B)=1-FVAR(1)
 Sof(C1A)=Sof(H1A)=Sof(O1A)=Sof(N5)=Sof(C1B)=Sof(H1BA)=Sof(H1BB)=Sof(H1BC)=
 Sof(C1C)=Sof(H1CA)=Sof(H1CB)=Sof(H1CC)=FVAR(1)
 Sof(C46A)=Sof(H46A)=Sof(C45A)=Sof(H45A)=Sof(C44A)=Sof(C54A)=Sof(C52A)=
 Sof(C51A)=Sof(H51A)=Sof(C50A)=Sof(H50A)=Sof(C42A)=Sof(H42A)=Sof(C48A)=
 Sof(C41A)=Sof(H41A)=1-FVAR(2)
 Sof(C52)=Sof(C44)=Sof(C54)=Sof(C45)=Sof(H45)=Sof(C51)=Sof(H51)=Sof(C48)=
 Sof(C50)=Sof(H50)=Sof(C46)=Sof(H46)=Sof(C42)=Sof(H42)=Sof(C41)=Sof(H41)=FVAR(2)
 Sof(C2A)=Sof(C3A)=Sof(H3A)=Sof(C4A)=Sof(H4A)=Sof(C5A)=Sof(H5A)=Sof(C6A)=
 Sof(C12A)=Sof(C10A)=Sof(C9A)=Sof(H9A)=Sof(C8A)=Sof(H8A)=Sof(C7A)=Sof(H7A)=1-
 FVAR(3)
 Sof(C2)=Sof(C3)=Sof(H3)=Sof(C12)=Sof(C4)=Sof(H4)=Sof(C10)=Sof(C5)=Sof(H5)=
 Sof(C6)=Sof(C9)=Sof(H9)=Sof(C7)=Sof(H7)=Sof(C8)=Sof(H8)=FVAR(3)
7.a Me refined with riding coordinates:
 C1B(H1BA,H1BB,H1BC), C1C(H1CA,H1CB,H1CC), C40(H40A,H40B,H40C), C1D(H1DA,H1DB,
 H1DC)
7.b Aromatic/amide H refined with riding coordinates:
 C56(H56), C60(H60), C58(H58), C17(H17), C20(H20), C36(H36), C34(H34),
 C14(H14), C01K(H01K), C3(H3), C23(H23), C24(H24), C29(H29), C25(H25), C4(H4),
 C27(H27), C024(H024), C28(H28), C5(H5), C45(H45), C51(H51), C9(H9), C7(H7),
 C50(H50), C8(H8), C46(H46), C1A(H1A), C1E(H1E), C42(H42), C41(H41), C46A(H46A),
  C45A(H45A), C51A(H51A), C50A(H50A), C42A(H42A), C41A(H41A), C3A(H3A),
 C4A(H4A), C5A(H5A), C9A(H9A), C8A(H8A), C7A(H7A)
7.c Idealised Me refined as rotating group:
 C64(H64A,H64B,H64C), C65(H65A,H65B,H65C)
;
_smtbx_masks_special_details
;
A solvent mask was calculated and 26 electrons were 
found in a volume of 122\%A^3^ in 1 void per unit cell. 
This is consistent with the presence of 0.3[C3H7NO] per formula unit 
which account for 24 electrons per unit cell.
;
_smtbx_masks_void_probe_radius 1.2
_smtbx_masks_void_truncation_radius 1.2
_olex2_submission_special_instructions 'No special instructions were received'

loop_
_space_group_symop_operation_xyz
'x, y, z'
'-x, -y, -z'

loop_
_atom_site_label
_atom_site_type_symbol
_atom_site_fract_x
_atom_site_fract_y
_atom_site_fract_z
_atom_site_U_iso_or_equiv
_atom_site_adp_type
_atom_site_occupancy
_atom_site_site_symmetry_order
_atom_site_calc_flag
_atom_site_refinement_flags_posn
_atom_site_refinement_flags_adp
_atom_site_refinement_flags_occupancy
_atom_site_disorder_assembly
_atom_site_disorder_group
Zn2 Zn 0.58836(5) 0.35926(3) 0.79145(3) 0.03896(15) Uani 1 1 d D . . . .
Zn1 Zn 0.37384(5) 0.17835(3) 0.75638(3) 0.03879(15) Uani 1 1 d . . . . .
Zn3 Zn 0.26590(5) 0.34488(3) 0.78062(3) 0.03885(15) Uani 1 1 d . . . . .
Zn4 Zn 0.33133(6) 0.27018(4) 0.64286(3) 0.04868(17) Uani 1 1 d . . . . .
O005 O 0.3887(3) 0.2905(2) 0.73929(15) 0.0358(7) Uani 1 1 d . . . . .
O18 O 0.4903(3) 0.1132(2) 0.71920(18) 0.0473(8) Uani 1 1 d . . . . .
O15 O 1.1800(3) 0.1153(2) 0.73764(19) 0.0522(9) Uani 1 1 d . . . . .
O10 O 0.4389(4) 0.6470(2) 1.11309(17) 0.0489(8) Uani 1 1 d . . . . .
O9 O 0.5596(4) 0.7916(2) 1.14340(18) 0.0526(9) Uani 1 1 d . . . . .
O17 O 0.6600(3) 0.2429(2) 0.7699(2) 0.0547(9) Uani 1 1 d . . . . .
O16 O 1.1406(3) 0.2437(2) 0.7932(2) 0.0542(9) Uani 1 1 d . . . . .
O11 O 0.3387(4) 0.4535(2) 0.86106(18) 0.0526(9) Uani 1 1 d . . . . .
O13 O 0.6712(4) -0.1251(2) 0.76873(19) 0.0614(10) Uani 1 1 d . . . . .
O4 O 0.6398(4) 0.3735(3) 0.7029(2) 0.0592(10) Uani 1 1 d . . . . .
O6 O 1.1672(4) 0.3093(3) 0.61391(19) 0.0606(10) Uani 1 1 d . . . . .
O5 O 1.1205(4) 0.3633(3) 0.71251(19) 0.0612(10) Uani 1 1 d . . . . .
N3 N 0.7321(4) -0.1268(2) 0.6722(2) 0.0432(9) Uani 1 1 d . . . . .
O3 O 0.4780(4) 0.2921(3) 0.6021(2) 0.0690(12) Uani 1 1 d . . . . .
O12 O 0.5177(5) 0.4847(2) 0.81994(19) 0.0661(11) Uani 1 1 d . . . . .
O14 O 0.7875(5) -0.1284(3) 0.5750(2) 0.0704(12) Uani 1 1 d . . . . .
O8 O 0.5494(5) 0.8990(3) 0.9701(3) 0.0848(14) Uani 1 1 d . . . . .
N1 N 0.7475(5) 0.2833(3) 0.4278(2) 0.0511(10) Uani 1 1 d . U . . .
N2 N 0.7070(5) 0.8286(3) 0.9440(2) 0.0586(12) Uani 1 1 d . . . . .
O19 O 0.2465(5) 0.1370(3) 0.6011(2) 0.0754(12) Uani 1 1 d . . . . .
O7 O 0.8701(5) 0.7609(3) 0.9222(3) 0.0840(13) Uani 1 1 d . . . . .
C57 C 0.9542(4) 0.1098(3) 0.7403(2) 0.0388(10) Uani 1 1 d . . . . .
C59 C 0.7194(4) 0.1100(3) 0.7293(3) 0.0389(10) Uani 1 1 d . . . . .
C56 C 0.9113(5) 0.0162(3) 0.7149(3) 0.0425(11) Uani 1 1 d . . . . .
H56 H 0.975543 -0.015465 0.709913 0.051 Uiso 1 1 calc R U . . .
C55 C 0.7740(5) -0.0293(3) 0.6971(3) 0.0403(10) Uani 1 1 d . . . . .
C35 C 0.5281(5) 0.6943(3) 1.0317(2) 0.0447(11) Uani 1 1 d . . . . .
C43 C 0.6831(6) -0.1687(3) 0.7153(3) 0.0507(12) Uani 1 1 d D . . . .
O1 O 0.6558(6) 0.1357(3) 0.4065(2) 0.0873(14) Uani 1 1 d . U . . .
C60 C 0.6766(5) 0.0156(3) 0.7026(3) 0.0424(11) Uani 1 1 d . . . . .
H60 H 0.583244 -0.016234 0.688811 0.051 Uiso 1 1 calc R U . . .
C58 C 0.8581(5) 0.1564(3) 0.7480(3) 0.0420(11) Uani 1 1 d . . . . .
H58 H 0.886837 0.219085 0.765825 0.050 Uiso 1 1 calc R U . . .
C39 C 0.5062(5) 0.7116(3) 1.1010(2) 0.0423(11) Uani 1 1 d . . . . .
C13 C 0.7789(5) 0.3014(3) 0.5012(3) 0.0460(11) Uani 1 1 d . . . . .
C19 C 1.0891(5) 0.3347(3) 0.6483(3) 0.0445(11) Uani 1 1 d . . . . .
C17 C 0.8460(5) 0.3377(3) 0.6421(3) 0.0426(11) Uani 1 1 d . . . . .
H17 H 0.869184 0.351692 0.689696 0.051 Uiso 1 1 calc R U . . .
C18 C 0.9464(5) 0.3286(3) 0.6082(2) 0.0422(11) Uani 1 1 d . . . . .
C20 C 0.9125(5) 0.3107(3) 0.5381(2) 0.0448(11) Uani 1 1 d . . . . .
H20 H 0.979124 0.304967 0.515622 0.054 Uiso 1 1 calc R U . . .
C61 C 0.6160(5) 0.1601(3) 0.7401(3) 0.0416(11) Uani 1 1 d . . . . .
C62 C 1.1019(5) 0.1602(3) 0.7582(3) 0.0449(11) Uani 1 1 d . . . . .
C36 C 0.4752(5) 0.6098(3) 0.9802(2) 0.0444(11) Uani 1 1 d . . . . .
H36 H 0.419547 0.562493 0.987370 0.053 Uiso 1 1 calc R U . . .
C34 C 0.6080(6) 0.7651(3) 1.0198(3) 0.0531(13) Uani 1 1 d . . . . .
H34 H 0.644494 0.821876 1.054190 0.064 Uiso 1 1 calc R U . . .
C16 C 0.6011(5) 0.3311(4) 0.6398(3) 0.0480(12) Uani 1 1 d . . . . .
C14 C 0.6777(5) 0.3073(4) 0.5334(3) 0.0480(12) Uani 1 1 d . . . . .
H14 H 0.587653 0.298907 0.507758 0.058 Uiso 1 1 calc R U . . .
C15 C 0.7107(5) 0.3258(3) 0.6038(3) 0.0436(11) Uani 1 1 d . . . . .
C33 C 0.6332(6) 0.7513(4) 0.9569(3) 0.0562(14) Uani 1 1 d . . . . .
C37 C 0.5051(6) 0.5954(3) 0.9181(3) 0.0520(13) Uani 1 1 d . . . . .
O2 O 0.8213(9) 0.4319(3) 0.4488(3) 0.127(2) Uani 1 1 d . U . . .
C38 C 0.4506(6) 0.5047(3) 0.8620(3) 0.0508(12) Uani 1 1 d . . . . .
C53 C 0.7487(6) -0.1710(3) 0.6086(3) 0.0542(13) Uani 1 1 d D . . . .
C2 C 0.681(4) 0.1709(8) 0.3101(6) 0.059(3) Uani 0.700(12) 1 d D U P A 1
C1 C 0.6921(6) 0.1927(4) 0.3835(3) 0.0578(13) Uani 1 1 d D U . . .
C01K C 0.5853(6) 0.6673(3) 0.9069(3) 0.0579(14) Uani 1 1 d . . . . .
H01K H 0.606135 0.658010 0.865538 0.070 Uiso 1 1 calc R U . . .
C21 C 0.8292(6) 0.8265(4) 0.9266(3) 0.0618(15) Uani 1 1 d . . . . .
C31 C 0.6528(6) 0.9022(4) 0.9528(3) 0.0607(15) Uani 1 1 d . . . . .
C32 C 0.8475(6) 0.9794(4) 0.9201(3) 0.0595(14) Uani 1 1 d . . . . .
C22 C 0.9009(6) 0.9065(4) 0.9141(3) 0.0605(15) Uani 1 1 d . . . . .
C30 C 0.7265(6) 0.9803(4) 0.9394(3) 0.0615(15) Uani 1 1 d . . . . .
C26 C 0.9166(7) 1.0562(5) 0.9082(3) 0.0725(18) Uani 1 1 d . . . . .
C3 C 0.652(2) 0.0824(8) 0.2682(6) 0.068(4) Uani 0.700(12) 1 d D U P A 1
H3 H 0.640751 0.037098 0.286909 0.082 Uiso 0.700(12) 1 calc R U P A 1
C23 C 1.0196(7) 0.9077(5) 0.8966(4) 0.082(2) Uani 1 1 d . . . . .
H23 H 1.054308 0.858708 0.892141 0.098 Uiso 1 1 calc R U . . .
C11 C 0.7784(9) 0.3567(5) 0.4067(4) 0.085(2) Uani 1 1 d D U . . .
C24 C 1.0898(8) 0.9846(6) 0.8853(4) 0.093(2) Uani 1 1 d . . . . .
H24 H 1.171505 0.986349 0.873908 0.111 Uiso 1 1 calc R U . . .
N4 N 0.2025(10) -0.0036(5) 0.5277(3) 0.109(3) Uani 1 1 d . . . . .
C12 C 0.6965(13) 0.2405(7) 0.2845(5) 0.070(3) Uani 0.700(12) 1 d D U P A 1
C29 C 0.6746(8) 1.0525(4) 0.9448(4) 0.0803(19) Uani 1 1 d . . . . .
H29 H 0.594512 1.052217 0.957552 0.096 Uiso 1 1 calc R U . . .
C25 C 1.0387(8) 1.0547(6) 0.8911(4) 0.090(2) Uani 1 1 d . . . . .
H25 H 1.086420 1.104332 0.883355 0.108 Uiso 1 1 calc R U . . .
C4 C 0.638(3) 0.0606(9) 0.1990(7) 0.094(4) Uani 0.700(12) 1 d D U P A 1
H4 H 0.624427 0.001391 0.171451 0.113 Uiso 0.700(12) 1 calc R U P A 1
C27 C 0.8583(9) 1.1277(5) 0.9139(4) 0.087(2) Uani 1 1 d . . . . .
H27 H 0.902325 1.177694 0.905327 0.105 Uiso 1 1 calc R U . . .
C52 C 0.6851(12) -0.2725(6) 0.5797(5) 0.048(2) Uani 0.535(6) 1 d D U P B 1
C44 C 0.6178(13) -0.2692(6) 0.6838(5) 0.052(3) Uani 0.535(6) 1 d D U P B 1
C10 C 0.7350(15) 0.3315(7) 0.3285(5) 0.080(3) Uani 0.700(12) 1 d D U P A 1
C024 C 0.2672(9) 0.0835(5) 0.5531(3) 0.084(2) Uani 1 1 d . . . . .
H024 H 0.332038 0.105592 0.533494 0.101 Uiso 1 1 calc R U . . .
C28 C 0.7427(10) 1.1265(5) 0.9311(4) 0.093(2) Uani 1 1 d . . . . .
H28 H 0.706846 1.174823 0.933956 0.112 Uiso 1 1 calc R U . . .
C5 C 0.6464(16) 0.1268(10) 0.1713(6) 0.091(4) Uani 0.700(12) 1 d D U P A 1
H5 H 0.630040 0.110953 0.123856 0.109 Uiso 0.700(12) 1 calc R U P A 1
C54 C 0.6232(13) -0.3176(6) 0.6181(5) 0.055(2) Uani 0.535(6) 1 d D U P B 1
C45 C 0.5616(17) -0.3152(7) 0.7203(7) 0.074(4) Uani 0.535(6) 1 d D U P B 1
H45 H 0.554840 -0.283619 0.763067 0.089 Uiso 0.535(6) 1 calc R U P B 1
C64 C 0.1062(11) -0.0434(6) 0.5590(6) 0.135(4) Uani 1 1 d . . . . .
H64A H 0.151461 -0.071031 0.587953 0.202 Uiso 1 1 calc R U . . .
H64B H 0.027525 -0.088096 0.523244 0.202 Uiso 1 1 calc R U . . .
H64C H 0.076208 0.002795 0.586203 0.202 Uiso 1 1 calc R U . . .
C6 C 0.6783(15) 0.2181(9) 0.2119(5) 0.093(4) Uani 0.700(12) 1 d D U P A 1
C51 C 0.6988(16) -0.3197(8) 0.5192(6) 0.070(3) Uani 0.535(6) 1 d D U P B 1
H51 H 0.745374 -0.289637 0.495916 0.084 Uiso 0.535(6) 1 calc R U P B 1
C48 C 0.5729(16) -0.4134(7) 0.5918(6) 0.081(3) Uani 0.535(6) 1 d D U P B 1
C9 C 0.7496(18) 0.4000(9) 0.3010(6) 0.112(4) Uani 0.700(12) 1 d D U P A 1
H9 H 0.773372 0.459960 0.329643 0.134 Uiso 0.700(12) 1 calc R U P A 1
C7 C 0.694(2) 0.2914(11) 0.1881(6) 0.122(5) Uani 0.700(12) 1 d D U P A 1
H7 H 0.679865 0.279314 0.141130 0.146 Uiso 0.700(12) 1 calc R U P A 1
C65 C 0.228(2) -0.0621(7) 0.4683(5) 0.206(8) Uani 1 1 d . . . . .
H65A H 0.150462 -0.078956 0.427905 0.309 Uiso 1 1 calc R U . . .
H65B H 0.241090 -0.115294 0.476636 0.309 Uiso 1 1 calc R U . . .
H65C H 0.309809 -0.030660 0.461145 0.309 Uiso 1 1 calc R U . . .
C50 C 0.6430(18) -0.4148(8) 0.4908(7) 0.094(4) Uani 0.535(6) 1 d D U P B 1
H50 H 0.646648 -0.446524 0.447390 0.113 Uiso 0.535(6) 1 calc R U P B 1
C8 C 0.728(2) 0.3777(11) 0.2302(7) 0.125(5) Uani 0.700(12) 1 d D U P A 1
H8 H 0.737828 0.423210 0.211672 0.150 Uiso 0.700(12) 1 calc R U P A 1
C46 C 0.514(2) -0.4097(8) 0.6943(7) 0.101(5) Uani 0.535(6) 1 d D U P B 1
H46 H 0.478336 -0.439763 0.720797 0.121 Uiso 0.535(6) 1 calc R U P B 1
C1A C 0.8238(13) 0.5044(7) 0.8935(6) 0.132(5) Uani 0.722(9) 1 d D U P C 1
H1A H 0.759889 0.522575 0.914486 0.159 Uiso 0.722(9) 1 calc R U P C 1
O1A O 0.7829(10) 0.4405(10) 0.8415(7) 0.072(3) Uani 0.722(9) 1 d D U P C 1
N5 N 0.9600(14) 0.5522(8) 0.9236(7) 0.188(7) Uani 0.722(9) 1 d D U P C 1
C1B C 0.999(3) 0.6311(13) 0.9865(11) 0.307(14) Uani 0.722(9) 1 d D U P C 1
H1BA H 1.097746 0.657897 1.001797 0.460 Uiso 0.722(9) 1 calc R U P C 1
H1BB H 0.954336 0.674174 0.977262 0.460 Uiso 0.722(9) 1 calc R U P C 1
H1BC H 0.971457 0.613113 1.021911 0.460 Uiso 0.722(9) 1 calc R U P C 1
C1C C 1.059(2) 0.5127(17) 0.8943(15) 0.257(10) Uani 0.722(9) 1 d D U P C 1
H1CA H 1.151583 0.551514 0.919113 0.386 Uiso 0.722(9) 1 calc R U P C 1
H1CB H 1.050996 0.454587 0.898374 0.386 Uiso 0.722(9) 1 calc R U P C 1
H1CC H 1.039000 0.506371 0.846468 0.386 Uiso 0.722(9) 1 calc R U P C 1
C40 C 1.097(6) 0.405(3) 0.954(3) 0.307(14) Uani 0.278(9) 1 d D U P C 2
H40A H 1.192439 0.440010 0.971035 0.460 Uiso 0.278(9) 1 calc R U P C 2
H40B H 1.062197 0.405855 0.992723 0.460 Uiso 0.278(9) 1 calc R U P C 2
H40C H 1.087012 0.344482 0.927239 0.460 Uiso 0.278(9) 1 calc R U P C 2
N5A N 1.016(3) 0.445(2) 0.911(2) 0.177(11) Uani 0.278(9) 1 d D U P C 2
C1D C 1.060(6) 0.545(3) 0.925(5) 0.257(10) Uani 0.278(9) 1 d D U P C 2
H1DA H 1.158738 0.568591 0.945622 0.386 Uiso 0.278(9) 1 calc R U P C 2
H1DB H 1.033551 0.556096 0.882992 0.386 Uiso 0.278(9) 1 calc R U P C 2
H1DC H 1.016105 0.574045 0.956790 0.386 Uiso 0.278(9) 1 calc R U P C 2
C1E C 0.875(3) 0.406(2) 0.8814(17) 0.122(8) Uani 0.278(9) 1 d D U P C 2
H1E H 0.843706 0.348996 0.883888 0.147 Uiso 0.278(9) 1 calc R U P C 2
O1B O 0.786(3) 0.431(3) 0.853(2) 0.072(3) Uani 0.278(9) 1 d D U P C 2
C42 C 0.5850(18) -0.4586(8) 0.5266(7) 0.101(4) Uani 0.535(6) 1 d D U P B 1
H42 H 0.551395 -0.521114 0.507895 0.121 Uiso 0.535(6) 1 calc R U P B 1
C41 C 0.518(2) -0.4581(8) 0.6315(7) 0.109(5) Uani 0.535(6) 1 d D U P B 1
H41 H 0.484291 -0.520691 0.614862 0.131 Uiso 0.535(6) 1 calc R U P B 1
C46A C 0.664(2) -0.3947(9) 0.7290(9) 0.104(5) Uani 0.465(6) 1 d D U P B 2
H46A H 0.639642 -0.425417 0.757336 0.125 Uiso 0.465(6) 1 calc R U P B 2
C45A C 0.657(2) -0.3067(8) 0.7430(8) 0.081(4) Uani 0.465(6) 1 d D U P B 2
H45A H 0.629161 -0.278684 0.780249 0.097 Uiso 0.465(6) 1 calc R U P B 2
C44A C 0.6911(17) -0.2629(7) 0.7003(7) 0.055(3) Uani 0.465(6) 1 d D U P B 2
C54A C 0.7287(15) -0.3060(6) 0.6424(6) 0.055(3) Uani 0.465(6) 1 d D U P B 2
C52A C 0.7642(15) -0.2621(7) 0.5975(6) 0.051(3) Uani 0.465(6) 1 d D U P B 2
C51A C 0.7936(16) -0.3047(8) 0.5402(7) 0.062(3) Uani 0.465(6) 1 d D U P B 2
H51A H 0.813629 -0.274790 0.510680 0.074 Uiso 0.465(6) 1 calc R U P B 2
C50A C 0.7936(19) -0.3946(8) 0.5256(7) 0.085(4) Uani 0.465(6) 1 d D U P B 2
H50A H 0.810439 -0.425233 0.485397 0.102 Uiso 0.465(6) 1 calc R U P B 2
C42A C 0.770(2) -0.4364(8) 0.5695(8) 0.107(5) Uani 0.465(6) 1 d D U P B 2
H42A H 0.775270 -0.494888 0.560304 0.128 Uiso 0.465(6) 1 calc R U P B 2
C48A C 0.736(2) -0.3947(7) 0.6295(7) 0.085(4) Uani 0.465(6) 1 d D U P B 2
C41A C 0.706(3) -0.4369(9) 0.6762(9) 0.118(6) Uani 0.465(6) 1 d D U P B 2
H41A H 0.716326 -0.493989 0.670599 0.142 Uiso 0.465(6) 1 calc R U P B 2
C2A C 0.694(10) 0.1835(17) 0.3119(13) 0.068(7) Uani 0.300(12) 1 d D U P A 2
C3A C 0.635(6) 0.0993(18) 0.2609(13) 0.081(9) Uani 0.300(12) 1 d D U P A 2
H3A H 0.598418 0.050980 0.273114 0.097 Uiso 0.300(12) 1 calc R U P A 2
C4A C 0.629(6) 0.084(2) 0.1928(14) 0.094(8) Uani 0.300(12) 1 d D U P A 2
H4A H 0.575957 0.028191 0.158981 0.113 Uiso 0.300(12) 1 calc R U P A 2
C5A C 0.700(4) 0.1499(19) 0.1752(14) 0.108(8) Uani 0.300(12) 1 d D U P A 2
H5A H 0.717709 0.136041 0.132956 0.130 Uiso 0.300(12) 1 calc R U P A 2
C6A C 0.746(4) 0.2394(17) 0.2217(10) 0.100(7) Uani 0.300(12) 1 d D U P A 2
C12A C 0.754(3) 0.2533(14) 0.2926(9) 0.074(6) Uani 0.300(12) 1 d D U P A 2
C10A C 0.818(3) 0.3418(13) 0.3413(10) 0.082(6) Uani 0.300(12) 1 d D U P A 2
C9A C 0.873(4) 0.4150(15) 0.3240(12) 0.106(7) Uani 0.300(12) 1 d D U P A 2
H9A H 0.918881 0.471786 0.357632 0.127 Uiso 0.300(12) 1 calc R U P A 2
C8A C 0.858(4) 0.4000(18) 0.2541(12) 0.118(8) Uani 0.300(12) 1 d D U P A 2
H8A H 0.886039 0.448424 0.240235 0.141 Uiso 0.300(12) 1 calc R U P A 2
C7A C 0.802(4) 0.3162(18) 0.2066(13) 0.116(8) Uani 0.300(12) 1 d D U P A 2
H7A H 0.800271 0.308321 0.161201 0.139 Uiso 0.300(12) 1 calc R U P A 2

loop_
_atom_site_aniso_label
_atom_site_aniso_U_11
_atom_site_aniso_U_22
_atom_site_aniso_U_33
_atom_site_aniso_U_23
_atom_site_aniso_U_13
_atom_site_aniso_U_12
Zn2 0.0315(3) 0.0385(3) 0.0440(3) 0.0091(2) 0.0164(2) 0.0071(2)
Zn1 0.0267(3) 0.0349(3) 0.0517(3) 0.0069(2) 0.0169(2) 0.0096(2)
Zn3 0.0307(3) 0.0378(3) 0.0437(3) 0.0059(2) 0.0136(2) 0.0111(2)
Zn4 0.0342(3) 0.0698(4) 0.0433(3) 0.0155(3) 0.0165(2) 0.0194(3)
O005 0.0281(15) 0.0395(16) 0.0389(16) 0.0090(13) 0.0137(13) 0.0111(13)
O18 0.0252(16) 0.0423(18) 0.066(2) 0.0043(16) 0.0175(15) 0.0110(14)
O15 0.0274(16) 0.048(2) 0.074(2) 0.0082(17) 0.0220(16) 0.0089(15)
O10 0.054(2) 0.0442(19) 0.0426(19) 0.0097(15) 0.0181(16) 0.0079(16)
O9 0.062(2) 0.0397(19) 0.049(2) 0.0084(16) 0.0197(17) 0.0087(17)
O17 0.0382(18) 0.0356(19) 0.090(3) 0.0115(18) 0.0259(18) 0.0174(15)
O16 0.0359(18) 0.043(2) 0.078(3) 0.0095(18) 0.0259(17) 0.0076(15)
O11 0.053(2) 0.0429(19) 0.051(2) 0.0061(16) 0.0152(17) 0.0064(17)
O13 0.079(3) 0.050(2) 0.054(2) 0.0091(18) 0.034(2) 0.0157(19)
O4 0.054(2) 0.067(2) 0.058(2) 0.0182(19) 0.0321(19) 0.0110(19)
O6 0.043(2) 0.100(3) 0.056(2) 0.035(2) 0.0226(17) 0.036(2)
O5 0.050(2) 0.084(3) 0.050(2) 0.0146(19) 0.0127(17) 0.035(2)
N3 0.048(2) 0.033(2) 0.054(2) 0.0150(18) 0.0253(19) 0.0151(18)
O3 0.037(2) 0.120(4) 0.056(2) 0.031(2) 0.0239(18) 0.025(2)
O12 0.098(3) 0.045(2) 0.056(2) 0.0100(17) 0.045(2) 0.010(2)
O14 0.105(3) 0.061(2) 0.064(2) 0.032(2) 0.045(2) 0.025(2)
O8 0.081(3) 0.070(3) 0.118(4) 0.034(3) 0.057(3) 0.024(2)
N1 0.057(3) 0.063(3) 0.043(2) 0.0227(19) 0.021(2) 0.024(2)
N2 0.064(3) 0.043(2) 0.062(3) 0.011(2) 0.030(2) 0.001(2)
O19 0.076(3) 0.069(3) 0.064(3) 0.003(2) 0.016(2) 0.020(2)
O7 0.078(3) 0.069(3) 0.116(4) 0.034(3) 0.048(3) 0.022(2)
C57 0.027(2) 0.039(2) 0.054(3) 0.017(2) 0.018(2) 0.0098(19)
C59 0.028(2) 0.034(2) 0.060(3) 0.017(2) 0.021(2) 0.0119(18)
C56 0.035(2) 0.041(3) 0.059(3) 0.018(2) 0.022(2) 0.017(2)
C55 0.033(2) 0.033(2) 0.055(3) 0.014(2) 0.017(2) 0.0096(19)
C35 0.042(3) 0.043(3) 0.044(3) 0.010(2) 0.016(2) 0.006(2)
C43 0.062(3) 0.043(3) 0.053(3) 0.017(2) 0.028(3) 0.016(2)
O1 0.110(4) 0.071(3) 0.075(3) 0.023(2) 0.041(3) 0.003(3)
C60 0.028(2) 0.037(2) 0.060(3) 0.012(2) 0.019(2) 0.0077(19)
C58 0.034(2) 0.036(2) 0.059(3) 0.014(2) 0.021(2) 0.0115(19)
C39 0.039(3) 0.039(3) 0.045(3) 0.009(2) 0.013(2) 0.012(2)
C13 0.044(3) 0.057(3) 0.045(3) 0.020(2) 0.021(2) 0.019(2)
C19 0.037(3) 0.052(3) 0.052(3) 0.020(2) 0.020(2) 0.019(2)
C17 0.042(3) 0.050(3) 0.044(3) 0.021(2) 0.018(2) 0.019(2)
C18 0.037(2) 0.051(3) 0.047(3) 0.020(2) 0.019(2) 0.018(2)
C20 0.040(3) 0.057(3) 0.049(3) 0.022(2) 0.026(2) 0.020(2)
C61 0.036(3) 0.037(3) 0.054(3) 0.012(2) 0.020(2) 0.015(2)
C62 0.035(2) 0.041(3) 0.059(3) 0.014(2) 0.021(2) 0.009(2)
C36 0.041(3) 0.043(3) 0.042(3) 0.011(2) 0.010(2) 0.007(2)
C34 0.055(3) 0.042(3) 0.054(3) 0.006(2) 0.023(3) 0.005(2)
C16 0.045(3) 0.059(3) 0.054(3) 0.027(3) 0.025(3) 0.023(2)
C14 0.037(3) 0.061(3) 0.052(3) 0.023(2) 0.017(2) 0.019(2)
C15 0.040(3) 0.052(3) 0.048(3) 0.020(2) 0.022(2) 0.018(2)
C33 0.058(3) 0.047(3) 0.056(3) 0.014(2) 0.024(3) 0.001(3)
C37 0.059(3) 0.044(3) 0.045(3) 0.007(2) 0.019(2) 0.008(2)
O2 0.240(8) 0.061(3) 0.087(4) 0.026(3) 0.075(4) 0.031(4)
C38 0.066(4) 0.039(3) 0.043(3) 0.013(2) 0.019(3) 0.008(3)
C53 0.078(4) 0.045(3) 0.051(3) 0.019(2) 0.032(3) 0.026(3)
C2 0.049(8) 0.072(5) 0.053(4) 0.019(4) 0.017(5) 0.017(6)
C1 0.051(3) 0.068(3) 0.052(3) 0.018(2) 0.017(2) 0.017(3)
C01K 0.070(4) 0.044(3) 0.052(3) 0.008(2) 0.027(3) 0.005(3)
C21 0.063(4) 0.056(3) 0.063(4) 0.015(3) 0.028(3) 0.010(3)
C31 0.065(4) 0.048(3) 0.060(3) 0.009(3) 0.026(3) 0.006(3)
C32 0.068(4) 0.051(3) 0.045(3) 0.011(2) 0.014(3) -0.002(3)
C22 0.058(3) 0.068(4) 0.049(3) 0.018(3) 0.022(3) 0.001(3)
C30 0.073(4) 0.048(3) 0.053(3) 0.007(3) 0.023(3) 0.005(3)
C26 0.072(4) 0.077(4) 0.050(3) 0.025(3) 0.011(3) -0.010(3)
C3 0.058(8) 0.075(5) 0.064(5) 0.016(4) 0.021(5) 0.015(5)
C23 0.076(4) 0.091(5) 0.083(5) 0.033(4) 0.039(4) 0.014(4)
C11 0.139(6) 0.070(4) 0.061(3) 0.031(3) 0.042(4) 0.033(4)
C24 0.080(5) 0.113(7) 0.091(5) 0.048(5) 0.044(4) 0.005(5)
N4 0.185(8) 0.074(4) 0.061(4) 0.017(3) 0.014(4) 0.055(5)
C12 0.072(8) 0.087(5) 0.051(4) 0.028(4) 0.017(5) 0.021(5)
C29 0.085(5) 0.057(4) 0.090(5) 0.018(3) 0.027(4) 0.014(3)
C25 0.087(5) 0.098(6) 0.072(5) 0.043(4) 0.020(4) -0.012(5)
C4 0.090(9) 0.105(7) 0.068(5) 0.009(5) 0.021(6) 0.024(8)
C27 0.100(6) 0.060(4) 0.085(5) 0.031(4) 0.014(4) -0.001(4)
C52 0.062(7) 0.044(4) 0.047(5) 0.015(4) 0.022(5) 0.027(5)
C44 0.065(7) 0.042(5) 0.057(6) 0.023(4) 0.024(5) 0.021(5)
C10 0.106(8) 0.085(5) 0.062(4) 0.042(4) 0.027(5) 0.029(6)
C024 0.123(6) 0.080(5) 0.053(4) 0.024(4) 0.019(4) 0.044(5)
C28 0.112(7) 0.055(4) 0.112(6) 0.033(4) 0.032(5) 0.019(4)
C5 0.082(9) 0.127(7) 0.049(5) 0.018(5) 0.018(6) 0.020(7)
C54 0.076(7) 0.039(4) 0.056(5) 0.018(4) 0.022(5) 0.024(5)
C45 0.115(10) 0.049(5) 0.071(7) 0.032(5) 0.042(7) 0.021(7)
C64 0.133(9) 0.082(6) 0.168(10) 0.040(7) 0.021(8) 0.021(6)
C6 0.096(9) 0.120(7) 0.054(5) 0.033(5) 0.013(5) 0.022(7)
C51 0.098(9) 0.070(6) 0.050(6) 0.014(5) 0.031(6) 0.041(6)
C48 0.125(10) 0.038(5) 0.074(6) 0.018(4) 0.028(6) 0.021(6)
C9 0.165(12) 0.106(7) 0.083(6) 0.062(6) 0.036(7) 0.037(8)
C7 0.155(12) 0.150(8) 0.065(6) 0.058(6) 0.023(8) 0.037(10)
C65 0.46(3) 0.107(8) 0.081(6) 0.029(6) 0.094(11) 0.135(12)
C50 0.144(12) 0.068(6) 0.071(7) 0.006(5) 0.037(7) 0.053(7)
C8 0.175(13) 0.136(8) 0.088(7) 0.076(6) 0.040(8) 0.043(10)
C46 0.164(13) 0.053(6) 0.099(8) 0.043(6) 0.059(9) 0.015(8)
C1A 0.147(9) 0.069(6) 0.106(7) -0.001(5) -0.054(7) 0.023(6)
O1A 0.059(3) 0.070(4) 0.065(6) 0.018(3) 0.016(2) -0.014(2)
N5 0.175(10) 0.100(8) 0.172(11) 0.037(7) -0.110(9) -0.010(7)
C1B 0.30(2) 0.131(14) 0.26(2) -0.028(11) -0.172(17) 0.020(14)
C1C 0.166(13) 0.201(16) 0.28(2) 0.048(15) -0.023(14) -0.038(11)
C40 0.30(2) 0.131(14) 0.26(2) -0.028(11) -0.172(17) 0.020(14)
N5A 0.112(12) 0.171(16) 0.166(19) 0.020(15) -0.025(15) 0.004(14)
C1D 0.166(13) 0.201(16) 0.28(2) 0.048(15) -0.023(14) -0.038(11)
C1E 0.106(11) 0.119(15) 0.105(15) 0.024(12) -0.002(12) 0.017(10)
O1B 0.059(3) 0.070(4) 0.065(6) 0.018(3) 0.016(2) -0.014(2)
C42 0.164(13) 0.041(6) 0.090(8) 0.005(5) 0.040(8) 0.040(7)
C41 0.184(14) 0.039(6) 0.097(8) 0.025(5) 0.047(9) 0.013(8)
C46A 0.193(15) 0.051(7) 0.096(10) 0.037(7) 0.089(10) 0.031(9)
C45A 0.143(13) 0.046(6) 0.064(8) 0.020(6) 0.054(8) 0.023(8)
C44A 0.080(9) 0.040(6) 0.053(7) 0.016(5) 0.034(7) 0.017(6)
C54A 0.078(8) 0.030(5) 0.061(6) 0.013(4) 0.038(6) 0.010(5)
C52A 0.062(8) 0.041(5) 0.057(6) 0.016(5) 0.034(6) 0.016(6)
C51A 0.078(8) 0.052(6) 0.063(7) 0.014(5) 0.043(7) 0.020(6)
C50A 0.137(12) 0.046(6) 0.082(8) 0.008(6) 0.077(8) 0.021(7)
C42A 0.194(15) 0.032(6) 0.119(10) 0.019(6) 0.111(10) 0.027(8)
C48A 0.157(12) 0.035(5) 0.085(8) 0.021(5) 0.075(8) 0.029(7)
C41A 0.232(17) 0.043(7) 0.109(10) 0.032(7) 0.104(11) 0.036(9)
C2A 0.061(15) 0.089(10) 0.044(6) 0.014(6) 0.012(9) 0.022(11)
C3A 0.051(13) 0.106(11) 0.065(9) 0.000(9) 0.022(10) 0.015(13)
C4A 0.068(14) 0.121(13) 0.061(9) -0.005(10) 0.020(11) 0.018(14)
C5A 0.100(17) 0.142(12) 0.055(10) 0.003(9) 0.032(11) 0.017(13)
C6A 0.113(15) 0.128(10) 0.049(8) 0.027(7) 0.025(10) 0.025(11)
C12A 0.081(14) 0.101(9) 0.050(7) 0.027(6) 0.029(8) 0.036(9)
C10A 0.117(14) 0.090(8) 0.058(8) 0.039(6) 0.037(9) 0.038(10)
C9A 0.167(18) 0.100(11) 0.074(10) 0.049(9) 0.056(12) 0.040(13)
C8A 0.166(18) 0.131(12) 0.078(10) 0.059(9) 0.057(12) 0.038(15)
C7A 0.148(17) 0.150(12) 0.061(10) 0.048(8) 0.046(12) 0.036(14)

loop_
_atom_type_symbol
_atom_type_description
_atom_type_scat_dispersion_real
_atom_type_scat_dispersion_imag
_atom_type_scat_source
C C 0.0033 0.0016 'International Tables Vol C Tables 4.2.6.8 and 6.1.1.4'
H H 0.0000 0.0000 'International Tables Vol C Tables 4.2.6.8 and 6.1.1.4'
N N 0.0061 0.0033 'International Tables Vol C Tables 4.2.6.8 and 6.1.1.4'
O O 0.0106 0.0060 'International Tables Vol C Tables 4.2.6.8 and 6.1.1.4'
Zn Zn 0.2839 1.4301 'International Tables Vol C Tables 4.2.6.8 and 6.1.1.4'

loop_
_geom_angle_atom_site_label_1
_geom_angle_atom_site_label_2
_geom_angle_atom_site_label_3
_geom_angle
_geom_angle_site_symmetry_1
_geom_angle_site_symmetry_3
_geom_angle_publ_flag
O005 Zn2 Zn1 38.41(9) . . ?
O005 Zn2 O10 92.17(12) . 2_667 ?
O005 Zn2 O17 94.83(13) . . ?
O005 Zn2 O4 94.41(13) . . ?
O005 Zn2 O12 86.89(14) . . ?
O005 Zn2 O1A 173.3(4) . . ?
O005 Zn2 O1B 174.4(16) . . ?
O10 Zn2 Zn1 73.44(9) 2_667 . ?
O10 Zn2 O17 93.94(14) 2_667 . ?
O10 Zn2 O12 83.78(13) 2_667 . ?
O17 Zn2 Zn1 63.67(9) . . ?
O17 Zn2 O12 177.19(15) . . ?
O4 Zn2 Zn1 111.91(11) . . ?
O4 Zn2 O10 173.42(14) . 2_667 ?
O4 Zn2 O17 85.40(15) . . ?
O4 Zn2 O12 96.68(14) . . ?
O12 Zn2 Zn1 117.01(10) . . ?
O1A Zn2 Zn1 148.1(4) . . ?
O1A Zn2 O10 90.3(5) . 2_667 ?
O1A Zn2 O17 91.2(5) . . ?
O1A Zn2 O4 83.2(5) . . ?
O1A Zn2 O12 87.2(5) . . ?
O1B Zn2 Zn1 139.9(12) . . ?
O1B Zn2 O17 87.2(15) . . ?
O1B Zn2 O4 91.0(15) . . ?
O1B Zn2 O12 90.9(15) . . ?
Zn2 Zn1 Zn3 63.931(17) . . ?
O005 Zn1 Zn2 40.11(9) . . ?
O005 Zn1 Zn3 36.66(8) . . ?
O005 Zn1 O15 109.64(14) . 1_455 ?
O005 Zn1 O9 107.58(13) . 2_667 ?
O18 Zn1 Zn2 91.57(10) . . ?
O18 Zn1 Zn3 149.62(11) . . ?
O18 Zn1 O005 112.97(14) . . ?
O18 Zn1 O15 119.30(14) . 1_455 ?
O18 Zn1 O9 105.74(15) . 2_667 ?
O15 Zn1 Zn2 146.35(10) 1_455 . ?
O15 Zn1 Zn3 82.48(10) 1_455 . ?
O15 Zn1 O9 100.13(15) 1_455 2_667 ?
O9 Zn1 Zn2 82.29(10) 2_667 . ?
O9 Zn1 Zn3 89.29(10) 2_667 . ?
Zn1 Zn3 Zn4 61.702(18) . . ?
O005 Zn3 Zn1 37.01(9) . . ?
O005 Zn3 Zn4 35.54(9) . . ?
O005 Zn3 O16 103.94(13) . 1_455 ?
O005 Zn3 O11 120.44(14) . . ?
O005 Zn3 O5 112.51(14) . 1_455 ?
O16 Zn3 Zn1 68.66(10) 1_455 . ?
O16 Zn3 Zn4 108.44(10) 1_455 . ?
O11 Zn3 Zn1 126.25(11) . . ?
O11 Zn3 Zn4 136.56(11) . . ?
O11 Zn3 O16 113.80(15) . 1_455 ?
O11 Zn3 O5 107.64(16) . 1_455 ?
O5 Zn3 Zn1 125.89(11) 1_455 . ?
O5 Zn3 Zn4 76.97(11) 1_455 . ?
O5 Zn3 O16 95.82(17) 1_455 1_455 ?
O005 Zn4 Zn3 35.92(8) . . ?
O005 Zn4 O6 113.15(13) . 1_455 ?
O005 Zn4 O3 115.92(15) . . ?
O005 Zn4 O19 102.58(16) . . ?
O6 Zn4 Zn3 77.23(11) 1_455 . ?
O6 Zn4 O19 99.83(19) 1_455 . ?
O3 Zn4 Zn3 139.97(13) . . ?
O3 Zn4 O6 118.31(17) . 1_455 ?
O3 Zn4 O19 103.54(19) . . ?
O19 Zn4 Zn3 109.92(13) . . ?
Zn1 O005 Zn2 101.49(13) . . ?
Zn3 O005 Zn2 111.70(14) . . ?
Zn3 O005 Zn1 106.34(14) . . ?
Zn4 O005 Zn2 116.64(14) . . ?
Zn4 O005 Zn1 111.56(14) . . ?
Zn4 O005 Zn3 108.54(14) . . ?
C61 O18 Zn1 112.8(3) . . ?
C62 O15 Zn1 118.7(3) . 1_655 ?
C39 O10 Zn2 129.3(3) . 2_667 ?
C39 O9 Zn1 123.1(3) . 2_667 ?
C61 O17 Zn2 140.8(3) . . ?
C62 O16 Zn3 129.3(3) . 1_655 ?
C38 O11 Zn3 112.7(3) . . ?
C16 O4 Zn2 137.7(3) . . ?
C19 O6 Zn4 128.7(3) . 1_655 ?
C19 O5 Zn3 129.1(3) . 1_655 ?
C43 N3 C55 117.0(4) . . ?
C53 N3 C55 117.2(4) . . ?
C53 N3 C43 125.8(4) . . ?
C16 O3 Zn4 120.4(3) . . ?
C38 O12 Zn2 126.8(3) . . ?
C1 N1 C13 117.4(4) . . ?
C11 N1 C13 117.4(5) . . ?
C11 N1 C1 125.2(5) . . ?
C21 N2 C33 118.4(5) . . ?
C21 N2 C31 124.5(5) . . ?
C31 N2 C33 117.0(5) . . ?
C024 O19 Zn4 128.1(5) . . ?
C56 C57 C62 120.5(4) . . ?
C58 C57 C56 119.8(4) . . ?
C58 C57 C62 119.7(4) . . ?
C60 C59 C61 120.0(4) . . ?
C58 C59 C60 119.7(4) . . ?
C58 C59 C61 120.2(4) . . ?
C57 C56 H56 120.2 . . ?
C55 C56 C57 119.7(4) . . ?
C55 C56 H56 120.2 . . ?
C56 C55 N3 118.7(4) . . ?
C56 C55 C60 121.4(4) . . ?
C60 C55 N3 119.9(4) . . ?
C36 C35 C39 122.1(4) . . ?
C36 C35 C34 119.4(4) . . ?
C34 C35 C39 118.5(4) . . ?
O13 C43 N3 121.0(5) . . ?
O13 C43 C44 121.5(6) . . ?
O13 C43 C44A 122.6(6) . . ?
N3 C43 C44 116.1(5) . . ?
N3 C43 C44A 113.7(6) . . ?
C59 C60 H60 120.4 . . ?
C55 C60 C59 119.2(4) . . ?
C55 C60 H60 120.4 . . ?
C57 C58 H58 119.9 . . ?
C59 C58 C57 120.1(4) . . ?
C59 C58 H58 119.9 . . ?
O10 C39 O9 125.3(4) . . ?
O10 C39 C35 118.7(4) . . ?
O9 C39 C35 115.9(4) . . ?
C20 C13 N1 118.3(4) . . ?
C14 C13 N1 120.9(4) . . ?
C14 C13 C20 120.9(5) . . ?
O6 C19 C18 117.0(4) . . ?
O5 C19 O6 125.2(5) . . ?
O5 C19 C18 117.7(4) . . ?
C18 C17 H17 120.3 . . ?
C15 C17 H17 120.3 . . ?
C15 C17 C18 119.5(4) . . ?
C17 C18 C19 119.6(4) . . ?
C20 C18 C19 120.4(4) . . ?
C20 C18 C17 120.0(4) . . ?
C13 C20 H20 120.1 . . ?
C18 C20 C13 119.8(4) . . ?
C18 C20 H20 120.1 . . ?
O18 C61 C59 116.6(4) . . ?
O17 C61 O18 125.6(4) . . ?
O17 C61 C59 117.8(4) . . ?
O15 C62 C57 116.6(4) . . ?
O16 C62 O15 125.2(4) . . ?
O16 C62 C57 118.1(4) . . ?
C35 C36 H36 119.9 . . ?
C35 C36 C37 120.2(5) . . ?
C37 C36 H36 119.9 . . ?
C35 C34 H34 119.9 . . ?
C33 C34 C35 120.2(5) . . ?
C33 C34 H34 119.9 . . ?
O4 C16 O3 126.2(5) . . ?
O4 C16 C15 117.7(5) . . ?
O3 C16 C15 116.1(5) . . ?
C13 C14 H14 120.1 . . ?
C13 C14 C15 119.8(5) . . ?
C15 C14 H14 120.1 . . ?
C17 C15 C16 119.4(4) . . ?
C14 C15 C17 119.9(4) . . ?
C14 C15 C16 120.6(4) . . ?
C34 C33 N2 118.7(5) . . ?
C01K C33 N2 120.7(5) . . ?
C01K C33 C34 120.6(5) . . ?
C36 C37 C38 121.3(5) . . ?
C36 C37 C01K 119.6(5) . . ?
C01K C37 C38 119.0(5) . . ?
O11 C38 C37 116.1(5) . . ?
O12 C38 O11 125.2(5) . . ?
O12 C38 C37 118.6(5) . . ?
N3 C53 C52 115.4(5) . . ?
N3 C53 C52A 116.3(6) . . ?
O14 C53 N3 120.1(5) . . ?
O14 C53 C52 123.1(6) . . ?
O14 C53 C52A 120.3(6) . . ?
C3 C2 C1 119.8(10) . . ?
C3 C2 C12 121.8(8) . . ?
C12 C2 C1 118.4(10) . . ?
N1 C1 C2 118.7(6) . . ?
N1 C1 C2A 110.9(10) . . ?
O1 C1 N1 119.5(5) . . ?
O1 C1 C2 121.8(7) . . ?
O1 C1 C2A 129.6(10) . . ?
C33 C01K C37 120.0(5) . . ?
C33 C01K H01K 120.0 . . ?
C37 C01K H01K 120.0 . . ?
N2 C21 C22 116.6(5) . . ?
O7 C21 N2 119.8(5) . . ?
O7 C21 C22 123.7(6) . . ?
O8 C31 N2 119.7(5) . . ?
O8 C31 C30 123.0(6) . . ?
N2 C31 C30 117.3(5) . . ?
C22 C32 C30 121.6(5) . . ?
C22 C32 C26 120.3(6) . . ?
C30 C32 C26 118.1(6) . . ?
C32 C22 C21 120.4(5) . . ?
C23 C22 C21 119.0(6) . . ?
C23 C22 C32 120.6(6) . . ?
C32 C30 C31 119.6(6) . . ?
C29 C30 C31 119.4(6) . . ?
C29 C30 C32 120.9(6) . . ?
C25 C26 C32 117.0(7) . . ?
C25 C26 C27 124.5(7) . . ?
C27 C26 C32 118.5(7) . . ?
C2 C3 H3 119.8 . . ?
C4 C3 C2 120.5(11) . . ?
C4 C3 H3 119.8 . . ?
C22 C23 H23 120.4 . . ?
C22 C23 C24 119.3(8) . . ?
C24 C23 H23 120.4 . . ?
N1 C11 C10 113.5(7) . . ?
N1 C11 C10A 117.5(9) . . ?
O2 C11 N1 119.9(6) . . ?
O2 C11 C10 126.1(7) . . ?
O2 C11 C10A 117.2(10) . . ?
C23 C24 H24 119.9 . . ?
C25 C24 C23 120.2(7) . . ?
C25 C24 H24 119.9 . . ?
C024 N4 C64 120.9(8) . . ?
C024 N4 C65 120.1(10) . . ?
C64 N4 C65 119.0(9) . . ?
C2 C12 C10 121.5(8) . . ?
C2 C12 C6 118.1(9) . . ?
C10 C12 C6 120.3(9) . . ?
C30 C29 H29 120.1 . . ?
C30 C29 C28 119.9(7) . . ?
C28 C29 H29 120.1 . . ?
C26 C25 H25 118.7 . . ?
C24 C25 C26 122.6(7) . . ?
C24 C25 H25 118.7 . . ?
C3 C4 H4 120.3 . . ?
C5 C4 C3 119.3(12) . . ?
C5 C4 H4 120.3 . . ?
C26 C27 H27 118.9 . . ?
C28 C27 C26 122.3(7) . . ?
C28 C27 H27 118.9 . . ?
C54 C52 C53 120.7(7) . . ?
C51 C52 C53 118.7(9) . . ?
C51 C52 C54 120.4(9) . . ?
C54 C44 C43 120.2(8) . . ?
C45 C44 C43 120.5(9) . . ?
C45 C44 C54 119.2(9) . . ?
C12 C10 C11 120.6(8) . . ?
C9 C10 C11 118.9(9) . . ?
C9 C10 C12 120.1(9) . . ?
O19 C024 N4 123.5(8) . . ?
O19 C024 H024 118.2 . . ?
N4 C024 H024 118.2 . . ?
C29 C28 H28 119.9 . . ?
C27 C28 C29 120.2(7) . . ?
C27 C28 H28 119.9 . . ?
C4 C5 H5 118.8 . . ?
C4 C5 C6 122.3(10) . . ?
C6 C5 H5 118.8 . . ?
C52 C54 C48 119.4(9) . . ?
C44 C54 C52 120.8(8) . . ?
C44 C54 C48 119.6(9) . . ?
C44 C45 H45 119.6 . . ?
C44 C45 C46 120.8(11) . . ?
C46 C45 H45 119.6 . . ?
N4 C64 H64A 109.5 . . ?
N4 C64 H64B 109.5 . . ?
N4 C64 H64C 109.5 . . ?
H64A C64 H64B 109.5 . . ?
H64A C64 H64C 109.5 . . ?
H64B C64 H64C 109.5 . . ?
C5 C6 C12 117.8(10) . . ?
C5 C6 C7 126.2(10) . . ?
C7 C6 C12 116.0(11) . . ?
C52 C51 H51 119.7 . . ?
C52 C51 C50 120.7(11) . . ?
C50 C51 H51 119.7 . . ?
C42 C48 C54 117.2(10) . . ?
C41 C48 C54 119.3(10) . . ?
C41 C48 C42 123.4(10) . . ?
C10 C9 H9 120.4 . . ?
C8 C9 C10 119.2(12) . . ?
C8 C9 H9 120.4 . . ?
C6 C7 H7 118.4 . . ?
C8 C7 C6 123.2(11) . . ?
C8 C7 H7 118.4 . . ?
N4 C65 H65A 109.5 . . ?
N4 C65 H65B 109.5 . . ?
N4 C65 H65C 109.5 . . ?
H65A C65 H65B 109.5 . . ?
H65A C65 H65C 109.5 . . ?
H65B C65 H65C 109.5 . . ?
C51 C50 H50 120.2 . . ?
C42 C50 C51 119.7(11) . . ?
C42 C50 H50 120.2 . . ?
C9 C8 H8 119.5 . . ?
C7 C8 C9 121.1(12) . . ?
C7 C8 H8 119.5 . . ?
C45 C46 H46 119.3 . . ?
C41 C46 C45 121.5(11) . . ?
C41 C46 H46 119.3 . . ?
O1A C1A H1A 118.5 . . ?
O1A C1A N5 122.9(14) . . ?
N5 C1A H1A 118.5 . . ?
C1A O1A Zn2 128.7(14) . . ?
C1A N5 C1B 118.7(15) . . ?
C1A N5 C1C 116.3(13) . . ?
C1B N5 C1C 124.6(16) . . ?
N5 C1B H1BA 109.5 . . ?
N5 C1B H1BB 109.5 . . ?
N5 C1B H1BC 109.5 . . ?
H1BA C1B H1BB 109.5 . . ?
H1BA C1B H1BC 109.5 . . ?
H1BB C1B H1BC 109.5 . . ?
N5 C1C H1CA 109.5 . . ?
N5 C1C H1CB 109.5 . . ?
N5 C1C H1CC 109.5 . . ?
H1CA C1C H1CB 109.5 . . ?
H1CA C1C H1CC 109.5 . . ?
H1CB C1C H1CC 109.5 . . ?
H40A C40 H40B 109.5 . . ?
H40A C40 H40C 109.5 . . ?
H40B C40 H40C 109.5 . . ?
N5A C40 H40A 109.5 . . ?
N5A C40 H40B 109.5 . . ?
N5A C40 H40C 109.5 . . ?
C40 N5A C1D 121(3) . . ?
C1E N5A C40 119(3) . . ?
C1E N5A C1D 114(2) . . ?
N5A C1D H1DA 109.5 . . ?
N5A C1D H1DB 109.5 . . ?
N5A C1D H1DC 109.5 . . ?
H1DA C1D H1DB 109.5 . . ?
H1DA C1D H1DC 109.5 . . ?
H1DB C1D H1DC 109.5 . . ?
N5A C1E H1E 114.3 . . ?
O1B C1E N5A 131(3) . . ?
O1B C1E H1E 114.3 . . ?
C1E O1B Zn2 129(3) . . ?
C48 C42 H42 118.8 . . ?
C50 C42 C48 122.4(11) . . ?
C50 C42 H42 118.8 . . ?
C48 C41 H41 120.2 . . ?
C46 C41 C48 119.6(11) . . ?
C46 C41 H41 120.2 . . ?
C45A C46A H46A 118.7 . . ?
C41A C46A H46A 118.7 . . ?
C41A C46A C45A 122.6(12) . . ?
C46A C45A H45A 120.9 . . ?
C44A C45A C46A 118.2(11) . . ?
C44A C45A H45A 120.9 . . ?
C45A C44A C43 118.2(9) . . ?
C45A C44A C54A 121.2(10) . . ?
C54A C44A C43 120.6(8) . . ?
C44A C54A C52A 122.2(9) . . ?
C48A C54A C44A 119.6(9) . . ?
C48A C54A C52A 118.2(9) . . ?
C54A C52A C53 118.1(8) . . ?
C51A C52A C53 119.2(9) . . ?
C51A C52A C54A 122.2(9) . . ?
C52A C51A H51A 120.4 . . ?
C52A C51A C50A 119.3(11) . . ?
C50A C51A H51A 120.4 . . ?
C51A C50A H50A 119.9 . . ?
C42A C50A C51A 120.1(11) . . ?
C42A C50A H50A 119.9 . . ?
C50A C42A H42A 118.9 . . ?
C50A C42A C48A 122.3(11) . . ?
C48A C42A H42A 118.9 . . ?
C54A C48A C42A 117.7(10) . . ?
C54A C48A C41A 118.2(10) . . ?
C41A C48A C42A 124.1(11) . . ?
C46A C41A C48A 120.1(12) . . ?
C46A C41A H41A 119.9 . . ?
C48A C41A H41A 119.9 . . ?
C3A C2A C1 118.3(17) . . ?
C3A C2A C12A 117.0(16) . . ?
C12A C2A C1 124.7(16) . . ?
C2A C3A H3A 118.5 . . ?
C4A C3A C2A 123(2) . . ?
C4A C3A H3A 118.5 . . ?
C3A C4A H4A 120.2 . . ?
C5A C4A C3A 120(2) . . ?
C5A C4A H4A 120.2 . . ?
C4A C5A H5A 120.3 . . ?
C4A C5A C6A 119(2) . . ?
C6A C5A H5A 120.3 . . ?
C5A C6A C12A 117.3(17) . . ?
C5A C6A C7A 125.4(18) . . ?
C7A C6A C12A 116.8(17) . . ?
C2A C12A C6A 121.1(15) . . ?
C2A C12A C10A 121.2(14) . . ?
C10A C12A C6A 117.6(15) . . ?
C12A C10A C11 113.2(14) . . ?
C9A C10A C11 120.1(15) . . ?
C9A C10A C12A 123.5(15) . . ?
C10A C9A H9A 121.3 . . ?
C10A C9A C8A 117.4(19) . . ?
C8A C9A H9A 121.3 . . ?
C9A C8A H8A 119.7 . . ?
C7A C8A C9A 120.7(19) . . ?
C7A C8A H8A 119.7 . . ?
C6A C7A H7A 118.1 . . ?
C8A C7A C6A 123.9(18) . . ?
C8A C7A H7A 118.1 . . ?

loop_
_geom_bond_atom_site_label_1
_geom_bond_atom_site_label_2
_geom_bond_distance
_geom_bond_site_symmetry_2
_geom_bond_publ_flag
Zn2 Zn1 3.0598(7) . ?
Zn2 O005 2.011(3) . ?
Zn2 O10 2.136(3) 2_667 ?
Zn2 O17 2.140(3) . ?
Zn2 O4 2.126(4) . ?
Zn2 O12 2.273(4) . ?
Zn2 O1A 2.012(7) . ?
Zn2 O1B 2.045(15) . ?
Zn1 Zn3 3.0925(7) . ?
Zn1 O005 1.940(3) . ?
Zn1 O18 1.920(3) . ?
Zn1 O15 1.947(3) 1_455 ?
Zn1 O9 1.960(4) 2_667 ?
Zn3 Zn4 3.1095(8) . ?
Zn3 O005 1.924(3) . ?
Zn3 O16 1.992(3) 1_455 ?
Zn3 O11 1.925(3) . ?
Zn3 O5 1.981(4) 1_455 ?
Zn4 O005 1.907(3) . ?
Zn4 O6 1.976(3) 1_455 ?
Zn4 O3 1.932(3) . ?
Zn4 O19 1.993(4) . ?
O18 C61 1.266(5) . ?
O15 C62 1.266(6) . ?
O10 C39 1.257(6) . ?
O9 C39 1.264(6) . ?
O17 C61 1.238(6) . ?
O16 C62 1.265(6) . ?
O11 C38 1.269(6) . ?
O13 C43 1.199(6) . ?
O4 C16 1.241(6) . ?
O6 C19 1.262(6) . ?
O5 C19 1.245(6) . ?
N3 C55 1.448(6) . ?
N3 C43 1.408(6) . ?
N3 C53 1.400(6) . ?
O3 C16 1.258(6) . ?
O12 C38 1.263(6) . ?
O14 C53 1.203(6) . ?
O8 C31 1.205(7) . ?
N1 C13 1.444(6) . ?
N1 C1 1.405(7) . ?
N1 C11 1.392(8) . ?
N2 C33 1.458(7) . ?
N2 C21 1.403(7) . ?
N2 C31 1.408(8) . ?
O19 C024 1.227(8) . ?
O7 C21 1.214(7) . ?
C57 C56 1.390(6) . ?
C57 C58 1.385(6) . ?
C57 C62 1.481(6) . ?
C59 C60 1.400(6) . ?
C59 C58 1.382(6) . ?
C59 C61 1.496(6) . ?
C56 H56 0.9300 . ?
C56 C55 1.368(6) . ?
C55 C60 1.373(6) . ?
C35 C39 1.495(7) . ?
C35 C36 1.387(7) . ?
C35 C34 1.390(7) . ?
C43 C44 1.506(10) . ?
C43 C44A 1.494(11) . ?
O1 C1 1.198(7) . ?
C60 H60 0.9300 . ?
C58 H58 0.9300 . ?
C13 C20 1.384(7) . ?
C13 C14 1.381(7) . ?
C19 C18 1.501(7) . ?
C17 H17 0.9300 . ?
C17 C18 1.403(6) . ?
C17 C15 1.397(7) . ?
C18 C20 1.377(7) . ?
C20 H20 0.9300 . ?
C36 H36 0.9300 . ?
C36 C37 1.387(7) . ?
C34 H34 0.9300 . ?
C34 C33 1.381(7) . ?
C16 C15 1.509(6) . ?
C14 H14 0.9300 . ?
C14 C15 1.383(7) . ?
C33 C01K 1.368(7) . ?
C37 C38 1.496(7) . ?
C37 C01K 1.396(7) . ?
O2 C11 1.202(8) . ?
C53 C52 1.516(10) . ?
C53 C52A 1.479(11) . ?
C2 C1 1.465(10) . ?
C2 C3 1.379(13) . ?
C2 C12 1.385(15) . ?
C1 C2A 1.489(15) . ?
C01K H01K 0.9300 . ?
C21 C22 1.480(8) . ?
C31 C30 1.473(8) . ?
C32 C22 1.396(9) . ?
C32 C30 1.407(8) . ?
C32 C26 1.420(8) . ?
C22 C23 1.363(9) . ?
C30 C29 1.376(9) . ?
C26 C25 1.399(11) . ?
C26 C27 1.407(11) . ?
C3 H3 0.9300 . ?
C3 C4 1.375(12) . ?
C23 H23 0.9300 . ?
C23 C24 1.419(10) . ?
C11 C10 1.525(11) . ?
C11 C10A 1.504(16) . ?
C24 H24 0.9300 . ?
C24 C25 1.340(11) . ?
N4 C024 1.317(10) . ?
N4 C64 1.459(12) . ?
N4 C65 1.459(11) . ?
C12 C10 1.412(13) . ?
C12 C6 1.436(11) . ?
C29 H29 0.9300 . ?
C29 C28 1.401(10) . ?
C25 H25 0.9300 . ?
C4 H4 0.9300 . ?
C4 C5 1.364(17) . ?
C27 H27 0.9300 . ?
C27 C28 1.328(11) . ?
C52 C54 1.414(12) . ?
C52 C51 1.346(12) . ?
C44 C54 1.408(12) . ?
C44 C45 1.362(12) . ?
C10 C9 1.396(13) . ?
C024 H024 0.9300 . ?
C28 H28 0.9300 . ?
C5 H5 0.9300 . ?
C5 C6 1.405(15) . ?
C54 C48 1.424(12) . ?
C45 H45 0.9300 . ?
C45 C46 1.403(14) . ?
C64 H64A 0.9600 . ?
C64 H64B 0.9600 . ?
C64 H64C 0.9600 . ?
C6 C7 1.414(16) . ?
C51 H51 0.9300 . ?
C51 C50 1.417(14) . ?
C48 C42 1.414(15) . ?
C48 C41 1.402(15) . ?
C9 H9 0.9300 . ?
C9 C8 1.394(15) . ?
C7 H7 0.9300 . ?
C7 C8 1.344(17) . ?
C65 H65A 0.9600 . ?
C65 H65B 0.9600 . ?
C65 H65C 0.9600 . ?
C50 H50 0.9300 . ?
C50 C42 1.334(16) . ?
C8 H8 0.9300 . ?
C46 H46 0.9300 . ?
C46 C41 1.351(15) . ?
C1A H1A 0.9300 . ?
C1A O1A 1.189(16) . ?
C1A N5 1.362(13) . ?
N5 C1B 1.462(14) . ?
N5 C1C 1.480(14) . ?
C1B H1BA 0.9600 . ?
C1B H1BB 0.9600 . ?
C1B H1BC 0.9600 . ?
C1C H1CA 0.9600 . ?
C1C H1CB 0.9600 . ?
C1C H1CC 0.9600 . ?
C40 H40A 0.9600 . ?
C40 H40B 0.9600 . ?
C40 H40C 0.9600 . ?
C40 N5A 1.485(19) . ?
N5A C1D 1.50(2) . ?
N5A C1E 1.38(2) . ?
C1D H1DA 0.9600 . ?
C1D H1DB 0.9600 . ?
C1D H1DC 0.9600 . ?
C1E H1E 0.9300 . ?
C1E O1B 1.21(3) . ?
C42 H42 0.9300 . ?
C41 H41 0.9300 . ?
C46A H46A 0.9300 . ?
C46A C45A 1.396(15) . ?
C46A C41A 1.348(16) . ?
C45A H45A 0.9300 . ?
C45A C44A 1.364(13) . ?
C44A C54A 1.409(12) . ?
C54A C52A 1.413(12) . ?
C54A C48A 1.405(13) . ?
C52A C51A 1.348(12) . ?
C51A H51A 0.9300 . ?
C51A C50A 1.401(14) . ?
C50A H50A 0.9300 . ?
C50A C42A 1.338(16) . ?
C42A H42A 0.9300 . ?
C42A C48A 1.416(15) . ?
C48A C41A 1.410(15) . ?
C41A H41A 0.9300 . ?
C2A C3A 1.381(19) . ?
C2A C12A 1.39(2) . ?
C3A H3A 0.9300 . ?
C3A C4A 1.376(18) . ?
C4A H4A 0.9300 . ?
C4A C5A 1.37(2) . ?
C5A H5A 0.9300 . ?
C5A C6A 1.40(2) . ?
C6A C12A 1.437(17) . ?
C6A C7A 1.42(2) . ?
C12A C10A 1.415(18) . ?
C10A C9A 1.392(18) . ?
C9A H9A 0.9300 . ?
C9A C8A 1.40(2) . ?
C8A H8A 0.9300 . ?
C8A C7A 1.35(2) . ?
C7A H7A 0.9300 . ?

loop_
_geom_torsion_atom_site_label_1
_geom_torsion_atom_site_label_2
_geom_torsion_atom_site_label_3
_geom_torsion_atom_site_label_4
_geom_torsion
_geom_torsion_site_symmetry_1
_geom_torsion_site_symmetry_2
_geom_torsion_site_symmetry_3
_geom_torsion_site_symmetry_4
_geom_torsion_publ_flag
Zn2 O10 C39 O9 -8.9(7) 2_667 . . . ?
Zn2 O10 C39 C35 170.2(3) 2_667 . . . ?
Zn2 O17 C61 O18 -13.3(9) . . . . ?
Zn2 O17 C61 C59 168.5(4) . . . . ?
Zn2 O4 C16 O3 41.4(9) . . . . ?
Zn2 O4 C16 C15 -139.1(4) . . . . ?
Zn2 O12 C38 O11 -51.8(8) . . . . ?
Zn2 O12 C38 C37 128.0(4) . . . . ?
Zn1 O18 C61 O17 -13.5(7) . . . . ?
Zn1 O18 C61 C59 164.7(3) . . . . ?
Zn1 O15 C62 O16 -3.3(7) 1_655 . . . ?
Zn1 O15 C62 C57 177.7(3) 1_655 . . . ?
Zn1 O9 C39 O10 30.0(7) 2_667 . . . ?
Zn1 O9 C39 C35 -149.1(3) 2_667 . . . ?
Zn3 O16 C62 O15 44.5(8) 1_655 . . . ?
Zn3 O16 C62 C57 -136.6(4) 1_655 . . . ?
Zn3 O11 C38 O12 -7.4(7) . . . . ?
Zn3 O11 C38 C37 172.8(4) . . . . ?
Zn3 O5 C19 O6 -21.3(8) 1_655 . . . ?
Zn3 O5 C19 C18 157.8(4) 1_655 . . . ?
Zn4 O6 C19 O5 20.8(8) 1_655 . . . ?
Zn4 O6 C19 C18 -158.3(4) 1_655 . . . ?
Zn4 O3 C16 O4 -14.3(8) . . . . ?
Zn4 O3 C16 C15 166.2(3) . . . . ?
Zn4 O19 C024 N4 -177.9(5) . . . . ?
O13 C43 C44 C54 174.4(9) . . . . ?
O13 C43 C44 C45 -10.2(15) . . . . ?
O13 C43 C44A C45A 13.0(19) . . . . ?
O13 C43 C44A C54A -169.0(11) . . . . ?
O4 C16 C15 C17 23.0(7) . . . . ?
O4 C16 C15 C14 -158.4(5) . . . . ?
O6 C19 C18 C17 166.9(5) . . . . ?
O6 C19 C18 C20 -10.7(7) . . . . ?
O5 C19 C18 C17 -12.3(7) . . . . ?
O5 C19 C18 C20 170.1(5) . . . . ?
N3 C55 C60 C59 177.6(4) . . . . ?
N3 C43 C44 C54 7.7(13) . . . . ?
N3 C43 C44 C45 -176.9(11) . . . . ?
N3 C43 C44A C45A 174.7(13) . . . . ?
N3 C43 C44A C54A -7.3(17) . . . . ?
N3 C53 C52 C54 -4.5(13) . . . . ?
N3 C53 C52 C51 -179.0(10) . . . . ?
N3 C53 C52A C54A 14.8(15) . . . . ?
N3 C53 C52A C51A -173.8(11) . . . . ?
O3 C16 C15 C17 -157.5(5) . . . . ?
O3 C16 C15 C14 21.1(7) . . . . ?
O14 C53 C52 C54 -170.8(9) . . . . ?
O14 C53 C52 C51 14.7(14) . . . . ?
O14 C53 C52A C54A 174.3(10) . . . . ?
O14 C53 C52A C51A -14.3(17) . . . . ?
O8 C31 C30 C32 179.3(6) . . . . ?
O8 C31 C30 C29 -1.9(10) . . . . ?
N1 C13 C20 C18 179.6(4) . . . . ?
N1 C13 C14 C15 -179.2(5) . . . . ?
N1 C1 C2A C3A -176(6) . . . . ?
N1 C1 C2A C12A 6(10) . . . . ?
N1 C11 C10 C12 -13.0(14) . . . . ?
N1 C11 C10 C9 174.5(11) . . . . ?
N1 C11 C10A C12A 31(3) . . . . ?
N1 C11 C10A C9A -169(2) . . . . ?
N2 C33 C01K C37 -174.8(5) . . . . ?
N2 C21 C22 C32 0.3(8) . . . . ?
N2 C21 C22 C23 -179.6(6) . . . . ?
N2 C31 C30 C32 -1.2(8) . . . . ?
N2 C31 C30 C29 177.6(6) . . . . ?
O7 C21 C22 C32 179.9(6) . . . . ?
O7 C21 C22 C23 0.1(10) . . . . ?
C57 C56 C55 N3 -178.6(4) . . . . ?
C57 C56 C55 C60 1.3(8) . . . . ?
C56 C57 C58 C59 -1.2(7) . . . . ?
C56 C57 C62 O15 12.4(7) . . . . ?
C56 C57 C62 O16 -166.6(5) . . . . ?
C56 C55 C60 C59 -2.3(8) . . . . ?
C55 N3 C43 O13 3.3(7) . . . . ?
C55 N3 C43 C44 170.0(6) . . . . ?
C55 N3 C43 C44A -158.7(8) . . . . ?
C55 N3 C53 O14 -4.9(8) . . . . ?
C55 N3 C53 C52 -171.7(6) . . . . ?
C55 N3 C53 C52A 154.6(7) . . . . ?
C35 C36 C37 C38 179.4(5) . . . . ?
C35 C36 C37 C01K -1.9(8) . . . . ?
C35 C34 C33 N2 174.7(5) . . . . ?
C35 C34 C33 C01K -2.9(9) . . . . ?
C43 N3 C55 C56 111.3(5) . . . . ?
C43 N3 C55 C60 -68.6(6) . . . . ?
C43 N3 C53 O14 177.7(5) . . . . ?
C43 N3 C53 C52 10.9(9) . . . . ?
C43 N3 C53 C52A -22.8(10) . . . . ?
C43 C44 C54 C52 -2.4(17) . . . . ?
C43 C44 C54 C48 174.0(11) . . . . ?
C43 C44 C45 C46 -173.3(14) . . . . ?
C43 C44A C54A C52A 2(2) . . . . ?
C43 C44A C54A C48A 180.0(14) . . . . ?
O1 C1 C2A C3A 6(11) . . . . ?
O1 C1 C2A C12A -172(5) . . . . ?
C60 C59 C58 C57 0.1(7) . . . . ?
C60 C59 C61 O18 -5.2(7) . . . . ?
C60 C59 C61 O17 173.2(5) . . . . ?
C58 C57 C56 C55 0.5(7) . . . . ?
C58 C57 C62 O15 -166.5(5) . . . . ?
C58 C57 C62 O16 14.4(7) . . . . ?
C58 C59 C60 C55 1.6(7) . . . . ?
C58 C59 C61 O18 177.3(4) . . . . ?
C58 C59 C61 O17 -4.3(7) . . . . ?
C39 C35 C36 C37 -176.1(5) . . . . ?
C39 C35 C34 C33 178.6(5) . . . . ?
C13 N1 C1 O1 10.0(8) . . . . ?
C13 N1 C1 C2 -169.9(17) . . . . ?
C13 N1 C1 C2A -168(4) . . . . ?
C13 N1 C11 O2 -4.6(11) . . . . ?
C13 N1 C11 C10 -177.1(7) . . . . ?
C13 N1 C11 C10A 148.7(15) . . . . ?
C13 C14 C15 C17 -0.5(8) . . . . ?
C13 C14 C15 C16 -179.0(5) . . . . ?
C19 C18 C20 C13 177.2(5) . . . . ?
C17 C18 C20 C13 -0.4(8) . . . . ?
C18 C17 C15 C16 177.0(4) . . . . ?
C18 C17 C15 C14 -1.6(7) . . . . ?
C20 C13 C14 C15 2.2(8) . . . . ?
C61 C59 C60 C55 -175.9(5) . . . . ?
C61 C59 C58 C57 177.6(4) . . . . ?
C62 C57 C56 C55 -178.5(5) . . . . ?
C62 C57 C58 C59 177.8(5) . . . . ?
C36 C35 C39 O10 0.9(7) . . . . ?
C36 C35 C39 O9 -180.0(5) . . . . ?
C36 C35 C34 C33 0.6(8) . . . . ?
C36 C37 C38 O11 26.7(8) . . . . ?
C36 C37 C38 O12 -153.2(5) . . . . ?
C36 C37 C01K C33 -0.4(9) . . . . ?
C34 C35 C39 O10 -177.1(5) . . . . ?
C34 C35 C39 O9 2.1(7) . . . . ?
C34 C35 C36 C37 1.8(8) . . . . ?
C34 C33 C01K C37 2.8(9) . . . . ?
C14 C13 C20 C18 -1.7(8) . . . . ?
C15 C17 C18 C19 -175.6(4) . . . . ?
C15 C17 C18 C20 2.1(7) . . . . ?
C33 N2 C21 O7 0.6(9) . . . . ?
C33 N2 C21 C22 -179.8(5) . . . . ?
C33 N2 C31 O8 -0.2(8) . . . . ?
C33 N2 C31 C30 -179.7(5) . . . . ?
O2 C11 C10 C12 175.0(11) . . . . ?
O2 C11 C10 C9 2.5(18) . . . . ?
O2 C11 C10A C12A -174.9(19) . . . . ?
O2 C11 C10A C9A -15(3) . . . . ?
C38 C37 C01K C33 178.3(6) . . . . ?
C53 N3 C55 C56 -66.3(6) . . . . ?
C53 N3 C55 C60 113.8(5) . . . . ?
C53 N3 C43 O13 -179.3(5) . . . . ?
C53 N3 C43 C44 -12.6(9) . . . . ?
C53 N3 C43 C44A 18.6(10) . . . . ?
C53 C52 C54 C44 0.8(17) . . . . ?
C53 C52 C54 C48 -175.6(11) . . . . ?
C53 C52 C51 C50 179.0(12) . . . . ?
C53 C52A C51A C50A -173.1(14) . . . . ?
C2 C3 C4 C5 -4(4) . . . . ?
C2 C12 C10 C11 8(2) . . . . ?
C2 C12 C10 C9 -180(2) . . . . ?
C2 C12 C6 C5 0(2) . . . . ?
C2 C12 C6 C7 179(2) . . . . ?
C1 N1 C13 C20 94.4(6) . . . . ?
C1 N1 C13 C14 -84.3(6) . . . . ?
C1 N1 C11 O2 177.5(8) . . . . ?
C1 N1 C11 C10 5.0(11) . . . . ?
C1 N1 C11 C10A -29.2(17) . . . . ?
C1 C2 C3 C4 179(2) . . . . ?
C1 C2 C12 C10 6(3) . . . . ?
C1 C2 C12 C6 -177.0(19) . . . . ?
C1 C2A C3A C4A 179(6) . . . . ?
C1 C2A C12A C6A -178(6) . . . . ?
C1 C2A C12A C10A -1(11) . . . . ?
C01K C37 C38 O11 -152.0(5) . . . . ?
C01K C37 C38 O12 28.2(8) . . . . ?
C21 N2 C33 C34 123.1(6) . . . . ?
C21 N2 C33 C01K -59.3(8) . . . . ?
C21 N2 C31 O8 -177.4(6) . . . . ?
C21 N2 C31 C30 3.1(8) . . . . ?
C21 C22 C23 C24 -179.3(6) . . . . ?
C31 N2 C33 C34 -54.4(8) . . . . ?
C31 N2 C33 C01K 123.3(6) . . . . ?
C31 N2 C21 O7 177.8(6) . . . . ?
C31 N2 C21 C22 -2.6(8) . . . . ?
C31 C30 C29 C28 -178.9(6) . . . . ?
C32 C22 C23 C24 0.8(10) . . . . ?
C32 C30 C29 C28 -0.1(10) . . . . ?
C32 C26 C25 C24 0.5(11) . . . . ?
C32 C26 C27 C28 1.1(11) . . . . ?
C22 C32 C30 C31 -0.9(9) . . . . ?
C22 C32 C30 C29 -179.7(6) . . . . ?
C22 C32 C26 C25 -0.5(9) . . . . ?
C22 C32 C26 C27 179.2(6) . . . . ?
C22 C23 C24 C25 -0.8(12) . . . . ?
C30 C32 C22 C21 1.4(9) . . . . ?
C30 C32 C22 C23 -178.8(6) . . . . ?
C30 C32 C26 C25 178.1(6) . . . . ?
C30 C32 C26 C27 -2.2(8) . . . . ?
C30 C29 C28 C27 -1.0(12) . . . . ?
C26 C32 C22 C21 180.0(5) . . . . ?
C26 C32 C22 C23 -0.2(9) . . . . ?
C26 C32 C30 C31 -179.5(5) . . . . ?
C26 C32 C30 C29 1.7(9) . . . . ?
C26 C27 C28 C29 0.5(12) . . . . ?
C3 C2 C1 N1 168(2) . . . . ?
C3 C2 C1 O1 -12(4) . . . . ?
C3 C2 C12 C10 -176(2) . . . . ?
C3 C2 C12 C6 2(4) . . . . ?
C3 C4 C5 C6 5(3) . . . . ?
C23 C24 C25 C26 0.1(12) . . . . ?
C11 N1 C13 C20 -83.7(7) . . . . ?
C11 N1 C13 C14 97.6(7) . . . . ?
C11 N1 C1 O1 -172.1(7) . . . . ?
C11 N1 C1 C2 8.0(19) . . . . ?
C11 N1 C1 C2A 10(4) . . . . ?
C11 C10 C9 C8 171.3(13) . . . . ?
C11 C10A C9A C8A -155(3) . . . . ?
C12 C2 C1 N1 -14(3) . . . . ?
C12 C2 C1 O1 166.5(17) . . . . ?
C12 C2 C3 C4 1(4) . . . . ?
C12 C10 C9 C8 -1(2) . . . . ?
C12 C6 C7 C8 2(2) . . . . ?
C25 C26 C27 C28 -179.2(7) . . . . ?
C4 C5 C6 C12 -3(2) . . . . ?
C4 C5 C6 C7 177.4(19) . . . . ?
C27 C26 C25 C24 -179.2(7) . . . . ?
C52 C54 C48 C42 -2(2) . . . . ?
C52 C54 C48 C41 176.9(14) . . . . ?
C52 C51 C50 C42 -5(2) . . . . ?
C44 C54 C48 C42 -178.0(14) . . . . ?
C44 C54 C48 C41 0(2) . . . . ?
C44 C45 C46 C41 -2(3) . . . . ?
C10 C12 C6 C5 177.0(12) . . . . ?
C10 C12 C6 C7 -3.3(18) . . . . ?
C10 C9 C8 C7 0(3) . . . . ?
C5 C6 C7 C8 -178.2(17) . . . . ?
C54 C52 C51 C50 4(2) . . . . ?
C54 C44 C45 C46 2(2) . . . . ?
C54 C48 C42 C50 1(2) . . . . ?
C54 C48 C41 C46 0(3) . . . . ?
C45 C44 C54 C52 -177.8(12) . . . . ?
C45 C44 C54 C48 -1.4(19) . . . . ?
C45 C46 C41 C48 1(3) . . . . ?
C64 N4 C024 O19 -3.9(12) . . . . ?
C6 C12 C10 C11 -169.5(11) . . . . ?
C6 C12 C10 C9 2.9(19) . . . . ?
C6 C7 C8 C9 -1(3) . . . . ?
C51 C52 C54 C44 175.1(12) . . . . ?
C51 C52 C54 C48 -1.3(19) . . . . ?
C51 C50 C42 C48 2(3) . . . . ?
C65 N4 C024 O19 177.0(9) . . . . ?
O1A C1A N5 C1B 178.6(16) . . . . ?
O1A C1A N5 C1C -9(2) . . . . ?
N5 C1A O1A Zn2 177.7(10) . . . . ?
C40 N5A C1E O1B 168(6) . . . . ?
N5A C1E O1B Zn2 164(4) . . . . ?
C1D N5A C1E O1B 17(8) . . . . ?
C42 C48 C41 C46 178.1(18) . . . . ?
C41 C48 C42 C50 -177.2(17) . . . . ?
C46A C45A C44A C43 -179.9(17) . . . . ?
C46A C45A C44A C54A 2(3) . . . . ?
C45A C46A C41A C48A -4(4) . . . . ?
C45A C44A C54A C52A 179.8(16) . . . . ?
C45A C44A C54A C48A -2(3) . . . . ?
C44A C54A C52A C53 -6(2) . . . . ?
C44A C54A C52A C51A -176.7(15) . . . . ?
C44A C54A C48A C42A 178.0(17) . . . . ?
C44A C54A C48A C41A -1(3) . . . . ?
C54A C52A C51A C50A -2(2) . . . . ?
C54A C48A C41A C46A 4(3) . . . . ?
C52A C54A C48A C42A -4(3) . . . . ?
C52A C54A C48A C41A 177.0(18) . . . . ?
C52A C51A C50A C42A -2(3) . . . . ?
C51A C50A C42A C48A 4(3) . . . . ?
C50A C42A C48A C54A -1(3) . . . . ?
C50A C42A C48A C41A 179(2) . . . . ?
C42A C48A C41A C46A -175(2) . . . . ?
C48A C54A C52A C53 176.3(14) . . . . ?
C48A C54A C52A C51A 5(2) . . . . ?
C41A C46A C45A C44A 1(4) . . . . ?
C2A C3A C4A C5A 10(10) . . . . ?
C2A C12A C10A C11 -17(6) . . . . ?
C2A C12A C10A C9A -176(6) . . . . ?
C3A C2A C12A C6A 4(10) . . . . ?
C3A C2A C12A C10A -179(6) . . . . ?
C3A C4A C5A C6A -18(8) . . . . ?
C4A C5A C6A C12A 18(6) . . . . ?
C4A C5A C6A C7A -170(5) . . . . ?
C5A C6A C12A C2A -12(7) . . . . ?
C5A C6A C12A C10A 171(3) . . . . ?
C5A C6A C7A C8A -173(4) . . . . ?
C6A C12A C10A C11 160(3) . . . . ?
C6A C12A C10A C9A 0(5) . . . . ?
C12A C2A C3A C4A -3(12) . . . . ?
C12A C6A C7A C8A -1(6) . . . . ?
C12A C10A C9A C8A 3(5) . . . . ?
C10A C9A C8A C7A -6(6) . . . . ?
C9A C8A C7A C6A 5(7) . . . . ?
C7A C6A C12A C2A 176(6) . . . . ?
C7A C6A C12A C10A -1(5) . . . . ?

loop_
_smtbx_masks_void_nr
_smtbx_masks_void_average_x
_smtbx_masks_void_average_y
_smtbx_masks_void_average_z
_smtbx_masks_void_volume
_smtbx_masks_void_count_electrons
_smtbx_masks_void_content
1 -0.025 0.254 0.213 61.1 13.2 '0.3 DMF'
2 0.025 0.746 0.787 61.1 12.7 '0.3 DMF'
